data_7133387
loop_
_publ_author_name
'Yuan, Yuan'
'Zhang, Dong-Hui'
'Li, Qiao-Hong'
'Chen, Shu-Mei'
'He, Yan-Ping'
'Zhang, Jian'

_publ_section_title
;
 Combining Ti<sub>4</sub>(embonate)<sub>6</sub> anionic cages and
 &#x3c0;-conjugated coordination cations for highly effective optical
 limiting.
;
_journal_issue 66
_journal_name_full 'Chemical communications (Cambridge, England)'
_journal_page_first 8748
_journal_page_last 8751
_journal_paper_doi 10.1039/d4cc02938k
_journal_volume 60
_journal_year 2024
_chemical_formula_moiety 'C294 H224 Ag8 N8 O36 P8 Ti4'
_chemical_formula_sum 'C294 H224 Ag8 N8 O36 P8 Ti4'
_chemical_formula_weight 5747.12
_space_group_crystal_system monoclinic
_space_group_IT_number 15
_space_group_name_Hall '-I 2ya'
_space_group_name_H-M_alt 'I 1 2/a 1'
_atom_sites_solution_hydrogens geom
_atom_sites_solution_primary dual
_audit_creation_date 2024-05-19
_audit_creation_method
;
Olex2 1.5
(compiled 2024.02.16 svn.r378c4104 for OlexSys, GUI svn.r6928)
;
_audit_update_record
;
2024-06-03 deposited with the CCDC.	2024-07-17 downloaded from the CCDC.
;
_cell_angle_alpha 90
_cell_angle_beta 110.160(2)
_cell_angle_gamma 90
_cell_formula_units_Z 4
_cell_length_a 35.6145(4)
_cell_length_b 22.6414(2)
_cell_length_c 47.7519(7)
_cell_measurement_reflns_used 91548
_cell_measurement_temperature 99.99(10)
_cell_measurement_theta_max 55.6710
_cell_measurement_theta_min 1.8120
_cell_volume 36146.3(9)
_computing_cell_refinement 'CrysAlisPro 1.171.42.85a (Rigaku OD, 2023)'
_computing_data_collection 'CrysAlisPro 1.171.42.85a (Rigaku OD, 2023)'
_computing_data_reduction 'CrysAlisPro 1.171.42.85a (Rigaku OD, 2023)'
_computing_molecular_graphics 'Olex2 1.5 (Dolomanov et al., 2009)'
_computing_publication_material 'Olex2 1.5 (Dolomanov et al., 2009)'
_computing_structure_refinement 'SHELXL 2018/3 (Sheldrick, 2015)'
_computing_structure_solution 'SHELXT 2018/2 (Sheldrick, 2018)'
_diffrn_ambient_environment N~2~
_diffrn_ambient_temperature 99.99(10)
_diffrn_detector 'Hybrid Pixel Array Detector'
_diffrn_detector_area_resol_mean 10.0000
_diffrn_detector_type HyPix
_diffrn_measured_fraction_theta_full 1.000
_diffrn_measured_fraction_theta_max 0.979
_diffrn_measurement_details
;
List of Runs (angles in degrees, time in seconds):

  # Type    Start    End  Width  t~exp~   \w     \q     \k     \f   Frames
#--------------------------------------------------------------------------
  1  \w     45.00 140.76   0.38    0.23    --   67.52  49.00  -2.00  252
  2  \w     79.00 137.90   0.38    0.23    --   67.52 125.00-150.00  155
  3  \w     39.00  98.28   0.38    0.23    --   67.52  77.00 -90.00  156
  4  \w   -144.00 -42.16   0.38    0.23    --  -69.71 -77.00 150.00  268
  5  \w   -144.00 -42.16   0.38    0.23    --  -69.71 -77.00  90.00  268
  6  \w   -144.00 -42.16   0.38    0.23    --  -69.71 -77.00  90.00  268
  7  \w    -76.00  19.76   0.38    0.06    --   -1.09 -49.00-150.00  252
  8  \w   -144.00 -48.24   0.38    0.23    --  -69.71 -49.00-150.00  252
  9  \w   -143.00 -89.04   0.38    0.23    --  -69.71 -99.00-180.00  142
 10  \w   -141.00 -80.20   0.38    0.23    --  -69.71-125.00 -30.00  160
 11  \w   -141.00 -80.20   0.38    0.23    --  -69.71-125.00   0.00  160
 12  \w    -71.00   6.90   0.38    0.23    --  -69.71  38.00 -90.00  205
 13  \w    -82.00   3.88   0.38    0.23    --  -69.71  49.00  -2.00  226
 14  \w   -111.00 -21.32   0.38    0.23    --  -69.71 125.00 -30.00  236
 15  \w   -111.00 -21.32   0.38    0.23    --  -69.71 125.00  90.00  236
 16  \w    -23.00  72.76   0.38    0.06    --   -1.09  49.00  -2.00  252
 17  \w     -8.00  35.70   0.38    0.06    --   -1.09 -99.00-180.00  115
 18  \w     -8.00  35.70   0.38    0.06    --   -1.09 -99.00-150.00  115
 19  \w     -8.00  35.70   0.38    0.06    --   -1.09 -99.00-120.00  115
 20  \w     -8.00  35.70   0.38    0.06    --   -1.09 -99.00 -90.00  115
 21  \w     -8.00  35.70   0.38    0.06    --   -1.09 -99.00   0.00  115
 22  \w     20.00 109.68   0.38    0.23    --   67.52-125.00 -30.00  236
 23  \w     20.00 109.68   0.38    0.23    --   67.52-125.00 -30.00  236
 24  \w     20.00 109.68   0.38    0.23    --   67.52-125.00  90.00  236
 25  \w     -7.00  95.98   0.38    0.23    --   67.52 -77.00-150.00  271
 26  \w     -6.00 104.96   0.38    0.23    --   67.52 -99.00-180.00  292
 27  \w     -7.00  80.78   0.38    0.23    --   67.52 -49.00-150.00  231
;
_diffrn_measurement_device 'four-circle diffractometer'
_diffrn_measurement_device_type 'ROD, Synergy Custom system, HyPix'
_diffrn_measurement_method '\w scans'
_diffrn_orient_matrix_type 'CrysAlisPro convention (1999,Acta A55,543-557)'
_diffrn_orient_matrix_UB_11 0.0082273000
_diffrn_orient_matrix_UB_12 0.0154122000
_diffrn_orient_matrix_UB_13 -0.0243425000
_diffrn_orient_matrix_UB_21 -0.0268057000
_diffrn_orient_matrix_UB_22 0.0438925000
_diffrn_orient_matrix_UB_23 -0.0052238000
_diffrn_orient_matrix_UB_31 0.0286101000
_diffrn_orient_matrix_UB_32 0.0365137000
_diffrn_orient_matrix_UB_33 0.0165164000
_diffrn_radiation_monochromator mirror
_diffrn_radiation_probe x-ray
_diffrn_radiation_type 'Ga K\a'
_diffrn_radiation_wavelength 1.3405
_diffrn_reflns_av_R_equivalents 0.1501
_diffrn_reflns_av_unetI/netI 0.0655
_diffrn_reflns_Laue_measured_fraction_full 1.000
_diffrn_reflns_Laue_measured_fraction_max 0.979
_diffrn_reflns_limit_h_max 44
_diffrn_reflns_limit_h_min -43
_diffrn_reflns_limit_k_max 27
_diffrn_reflns_limit_k_min -27
_diffrn_reflns_limit_l_max 58
_diffrn_reflns_limit_l_min -57
_diffrn_reflns_number 281738
_diffrn_reflns_point_group_measured_fraction_full 1.000
_diffrn_reflns_point_group_measured_fraction_max 0.979
_diffrn_reflns_theta_full 53.543
_diffrn_reflns_theta_max 56.362
_diffrn_reflns_theta_min 1.714
_diffrn_source 'micro-focus metaljet'
_exptl_absorpt_coefficient_mu 3.291
_exptl_absorpt_correction_T_max 1.00000
_exptl_absorpt_correction_T_min 0.42425
_exptl_absorpt_correction_type multi-scan
_exptl_absorpt_process_details
;
CrysAlisPro 1.171.42.85a (Rigaku Oxford Diffraction, 2023)
Empirical absorption correction using spherical harmonics,
implemented in SCALE3 ABSPACK scaling algorithm.
;
_exptl_crystal_colour 'clear light yellow'
_exptl_crystal_colour_lustre clear
_exptl_crystal_colour_modifier light
_exptl_crystal_colour_primary yellow
_exptl_crystal_density_diffrn 1.056
_exptl_crystal_description block
_exptl_crystal_F_000 11664
_exptl_crystal_size_max 0.3
_exptl_crystal_size_mid 0.2
_exptl_crystal_size_min 0.1
_refine_diff_density_max 2.438
_refine_diff_density_min -1.378
_refine_diff_density_rms 0.175
_refine_ls_extinction_method none
_refine_ls_goodness_of_fit_ref 1.077
_refine_ls_hydrogen_treatment constr
_refine_ls_matrix_type full
_refine_ls_number_parameters 1601
_refine_ls_number_reflns 35521
_refine_ls_number_restraints 1
_refine_ls_restrained_S_all 1.117
_refine_ls_R_factor_all 0.1290
_refine_ls_R_factor_gt 0.1090
_refine_ls_shift/su_max 0.001
_refine_ls_shift/su_mean 0.000
_refine_ls_structure_factor_coef Fsqd
_refine_ls_weighting_details 'w=1/[\s^2^(Fo^2^)+(0.1672P)^2^+372.0801P] where P=(Fo^2^+2Fc^2^)/3'
_refine_ls_weighting_scheme calc
_refine_ls_wR_factor_gt 0.2924
_refine_ls_wR_factor_ref 0.3120
_reflns_Friedel_coverage 0.000
_reflns_number_gt 26485
_reflns_number_total 35521
_reflns_threshold_expression 'I > 2\s(I)'
_cod_data_source_file d4cc02938k2.cif
_cod_data_source_block PTC-381
_cod_depositor_comments 'Adding full bibliography for 7133385--7133387.cif.'
_cod_original_cell_volume 36146.2(9)
_cod_database_code 7133387
_shelx_shelxl_version_number 2018/3
_chemical_oxdiff_formula 'Ti Ag C H O N P'
_shelx_space_group_comment
;
The symmetry employed for this shelxl refinement is uniquely defined
by the following loop, which should always be used as a source of
symmetry information in preference to the above space-group names.
They are only intended as comments.
;
_shelx_estimated_absorpt_t_max 0.734
_shelx_estimated_absorpt_t_min 0.438
_reflns_odcompleteness_completeness 99.99
_reflns_odcompleteness_iscentric 1
_reflns_odcompleteness_theta 53.78
_olex2_refinement_description
;
1. Fixed Uiso
 At 1.2 times of:
  All C(H) groups, All C(H,H) groups, All N(H,H) groups
2. Restrained distances
 Ag1-O1
 2.45 with sigma of 0.02
3. Others
 Fixed Sof: H89a(0.5) H89b(0.5) H43a(0.5) H43b(0.5)
4.a Ternary CH refined with riding coordinates:
 C87(H87), C99(H99), C80(H80), C23(H23)
4.b Secondary CH2 refined with riding coordinates:
 N2(H2a,H2b), N4(H4a,H4b), N3(H3a,H3b), C19(H19a,H19b), C37(H37a,H37b),
 C89(H89a,H89b), C122(H12a,H12b), C43(H43a,H43b), C101(H10a,H10b)
4.c Aromatic/amide H refined with riding coordinates:
 C67(H67), C29(H29), C68(H68), C116(H116), C20(H20), C118(H118), C60(H60),
 C75(H75), C15(H15), C11(H11), C13(H13), C81(H81), C84(H84), C5(H5), C93(H93),
 C96(H96), C55(H55), C102(H102), C105(H105), C108(H108), C2(H2), C111(H111),
 C131(H131), C8(H8), C98(H98), C16(H16), C132(H132), C57(H57), C30(H30),
 C133(H133), C21(H21), C47(H47), C42(H42), C134(H134), C31(H31), C54(H54),
 C135(H135), C61(H61), C18(H18), C136(H136), C44(H44), C59(H59), C25(H25),
 C137(H137), C76(H76), C24(H24), C82(H82), C138(H138), C17(H17), C94(H94),
 C139(H139), C100(H100), C104(H104), C106(H106), C140(H140), C4(H4), C40(H40),
 C14(H14), C141(H141), C34(H34), C26(H26), C46(H46), C142(H142), C58(H58),
 C33(H33), C32(H32), C143(H143), C51(H51), C107(H107), C144(H144), C97(H97),
 C62(H62), C109(H109), C145(H145), C27(H27), C83(H83), C119(H119), C146(H146),
 C56(H56), C9(H9), C91(H91), C147(H147), C12(H12), C110(H110), C65(H65),
 C148(H148), C103(H103), C64(H64), C79(H79), C149(H149)
4.d Fitted hexagon refined as free rotating group:
 C33(C32,C143,C51,C107,C85)
4.e X=CH2 refined with riding coordinates:
 N5(H5a,H5b)
;
_smtbx_masks_void_probe_radius 1.2
_smtbx_masks_void_truncation_radius 1.2
_olex2_submission_special_instructions 'No special instructions were received'
_oxdiff_exptl_absorpt_empirical_details
;
Empirical correction (ABSPACK) includes:
- Absorption correction using spherical harmonics
- Frame scaling
;
_oxdiff_exptl_absorpt_empirical_full_max 8.898
_oxdiff_exptl_absorpt_empirical_full_min 0.333
_publcif_funding_html
;
;

loop_
_space_group_symop_operation_xyz
'x, y, z'
'-x+1/2, y, -z'
'x+1/2, y+1/2, z+1/2'
'-x+1, y+1/2, -z+1/2'
'-x, -y, -z'
'x-1/2, -y, z'
'-x+1/2, -y+1/2, -z+1/2'
'x, -y+1/2, z+1/2'

loop_
_atom_site_label
_atom_site_type_symbol
_atom_site_fract_x
_atom_site_fract_y
_atom_site_fract_z
_atom_site_U_iso_or_equiv
_atom_site_adp_type
_atom_site_occupancy
_atom_site_site_symmetry_order
_atom_site_calc_flag
_atom_site_refinement_flags_posn
_atom_site_refinement_flags_adp
_atom_site_refinement_flags_occupancy
_atom_site_disorder_assembly
_atom_site_disorder_group
Ag1 Ag 0.10836(2) 0.47365(3) 0.56228(2) 0.04639(16) Uani 1 1 d D . . . .
Ag4 Ag 0.16447(2) 0.44545(3) 0.62645(2) 0.04799(16) Uani 1 1 d . . . . .
Ag2 Ag 0.45176(2) 0.94446(2) 0.64458(2) 0.04989(17) Uani 1 1 d . . . . .
Ag3 Ag 0.45805(2) 1.05296(3) 0.60680(2) 0.04986(17) Uani 1 1 d . . . . .
Ti1 Ti 0.17051(3) 0.60562(5) 0.55205(3) 0.0334(3) Uani 1 1 d . . . . .
Ti2 Ti 0.35295(4) 0.89044(5) 0.58575(3) 0.0366(3) Uani 1 1 d . . . . .
P2 P 0.10533(6) 0.37034(9) 0.55482(4) 0.0410(4) Uani 1 1 d . . . . .
P4 P 0.14967(6) 0.34387(9) 0.62016(4) 0.0447(4) Uani 1 1 d . . . . .
P3 P 0.52042(6) 0.93082(9) 0.65141(5) 0.0483(5) Uani 1 1 d . . . . .
P5 P 0.52771(7) 1.05045(10) 0.62458(5) 0.0529(5) Uani 1 1 d . . . . .
O9 O 0.20802(13) 0.5706(2) 0.53817(10) 0.0345(10) Uani 1 1 d . . . . .
O11 O 0.20331(14) 0.6650(2) 0.57474(10) 0.0363(10) Uani 1 1 d . . . . .
O7 O 0.32573(14) 0.8313(2) 0.59744(10) 0.0382(11) Uani 1 1 d . . . . .
O16 O 0.35423(13) 0.6529(2) 0.48097(10) 0.0350(10) Uani 1 1 d . . . . .
O10 O 0.37355(14) 0.5466(2) 0.46807(11) 0.0373(10) Uani 1 1 d . . . . .
O6 O 0.36816(14) 0.8448(2) 0.55891(10) 0.0376(10) Uani 1 1 d . . . . .
O12 O 0.34180(15) 0.9530(2) 0.61167(11) 0.0406(11) Uani 1 1 d . . . . .
O17 O 0.18742(14) 0.5405(2) 0.58384(11) 0.0397(11) Uani 1 1 d . . . . .
O15 O 0.10197(14) 0.6787(2) 0.59823(12) 0.0438(12) Uani 1 1 d . . . . .
O4 O 0.30913(15) 0.9232(2) 0.55610(10) 0.0383(11) Uani 1 1 d . . . . .
O8 O 0.39838(15) 0.8696(2) 0.62359(11) 0.0418(11) Uani 1 1 d . . . . .
O18 O 0.39378(16) 0.9484(2) 0.58210(11) 0.0440(12) Uani 1 1 d . . . . .
O13 O 0.42937(17) 1.0015(2) 0.56105(11) 0.0473(13) Uani 1 1 d . . . . .
O3 O 0.22221(15) 0.4723(3) 0.61428(12) 0.0497(14) Uani 1 1 d . . . . .
O2 O 0.31034(18) 1.0160(3) 0.63094(12) 0.0540(14) Uani 1 1 d . . . . .
O19 O 0.42821(17) 0.8445(3) 0.67086(12) 0.0584(16) Uani 1 1 d . . . . .
N2 N 0.07611(19) 0.5387(3) 0.58193(13) 0.0406(13) Uani 1 1 d . . . . .
H2A H 0.087867 0.574610 0.582514 0.049 Uiso 1 1 calc R U . . .
H2B H 0.050566 0.541888 0.568956 0.049 Uiso 1 1 calc R U . . .
O5 O 0.43284(17) 0.5143(3) 0.49495(15) 0.0657(18) Uani 1 1 d . . . . .
N4 N 0.39808(19) 1.0704(3) 0.60823(14) 0.0459(15) Uani 1 1 d . . . . .
H4A H 0.385815 1.094943 0.592680 0.055 Uiso 1 1 calc R U . . .
H4B H 0.384606 1.035493 0.604077 0.055 Uiso 1 1 calc R U . . .
C39 C 0.1307(2) 0.6727(3) 0.58927(16) 0.0386(15) Uani 1 1 d . . . . .
N3 N 0.1474(2) 0.5379(3) 0.63212(15) 0.0476(15) Uani 1 1 d . . . . .
H3A H 0.167375 0.552850 0.648057 0.057 Uiso 1 1 calc R U . . .
H3B H 0.147979 0.558210 0.615838 0.057 Uiso 1 1 calc R U . . .
N5 N 0.4120(2) 1.0027(3) 0.66202(14) 0.0465(15) Uani 1 1 d . . . . .
H5A H 0.394884 0.986275 0.645989 0.056 Uiso 1 1 calc R U . . .
H5B H 0.425882 0.980471 0.677200 0.056 Uiso 1 1 calc R U . . .
C38 C 0.3329(2) 0.7905(3) 0.61897(15) 0.0361(14) Uani 1 1 d . . . . .
C35 C 0.38654(19) 0.6513(3) 0.50639(15) 0.0358(14) Uani 1 1 d . . . . .
C112 C 0.2165(2) 1.0060(3) 0.52476(15) 0.0395(16) Uani 1 1 d . . . . .
C66 C 0.3934(2) 0.6984(3) 0.52616(16) 0.0386(15) Uani 1 1 d . . . . .
C77 C 0.2790(2) 0.9930(3) 0.57962(16) 0.0435(17) Uani 1 1 d . . . . .
C19 C 0.2650(2) 0.7485(3) 0.58956(16) 0.0369(15) Uani 1 1 d . . . . .
H19A H 0.266877 0.780527 0.575997 0.044 Uiso 1 1 calc R U . . .
H19B H 0.263025 0.710667 0.578737 0.044 Uiso 1 1 calc R U . . .
C113 C 0.2159(2) 0.5040(3) 0.59148(15) 0.0363(15) Uani 1 1 d . . . . .
C22 C 0.30365(19) 0.7479(3) 0.61676(15) 0.0336(14) Uani 1 1 d . . . . .
C7 C 0.2272(2) 0.7570(3) 0.59655(16) 0.0393(15) Uani 1 1 d . . . . .
C36 C 0.3857(2) 0.8103(3) 0.51850(15) 0.0346(14) Uani 1 1 d . . . . .
C114 C 0.1626(2) 0.7190(3) 0.59619(16) 0.0378(15) Uani 1 1 d . . . . .
C67 C 0.2483(2) 1.0308(3) 0.57708(16) 0.0455(18) Uani 1 1 d . . . . .
H67 H 0.248309 1.051620 0.594346 0.055 Uiso 1 1 calc R U . . .
C86 C 0.2168(2) 1.0404(3) 0.55031(16) 0.0413(16) Uani 1 1 d . . . . .
C29 C 0.2713(2) 0.4540(3) 0.58188(17) 0.0416(17) Uani 1 1 d . . . . .
H29 H 0.274833 0.432293 0.599637 0.050 Uiso 1 1 calc R U . . .
C115 C 0.19779(19) 0.7138(3) 0.58907(15) 0.0344(14) Uani 1 1 d . . . . .
C68 C 0.4264(2) 0.9170(3) 0.51943(17) 0.0449(17) Uani 1 1 d . . . . .
H68 H 0.440637 0.952721 0.519879 0.054 Uiso 1 1 calc R U . . .
C50 C 0.3690(2) 0.7929(3) 0.64391(15) 0.0380(15) Uani 1 1 d . . . . .
C37 C 0.3659(2) 0.7514(3) 0.51943(16) 0.0391(15) Uani 1 1 d . . . . .
H37A H 0.352978 0.753654 0.534726 0.047 Uiso 1 1 calc R U . . .
H37B H 0.344534 0.745024 0.499911 0.047 Uiso 1 1 calc R U . . .
C116 C 0.1830(2) 1.0129(3) 0.49867(16) 0.0436(17) Uani 1 1 d . . . . .
H116 H 0.181603 0.990113 0.481631 0.052 Uiso 1 1 calc R U . . .
C69 C 0.4258(2) 0.8741(3) 0.49849(17) 0.0452(17) Uani 1 1 d . . . . .
C45 C 0.2799(2) 0.9603(3) 0.55406(15) 0.0371(15) Uani 1 1 d . . . . .
C41 C 0.2197(2) 0.8097(3) 0.61030(17) 0.0435(17) Uani 1 1 d . . . . .
C117 C 0.2362(2) 0.5278(3) 0.54650(16) 0.0365(15) Uani 1 1 d . . . . .
C20 C 0.4218(2) 0.7916(4) 0.45399(18) 0.0460(17) Uani 1 1 d . . . . .
H20 H 0.419246 0.764413 0.438283 0.055 Uiso 1 1 calc R U . . .
C28 C 0.4068(2) 0.9090(3) 0.53972(16) 0.0397(16) Uani 1 1 d . . . . .
C48 C 0.4008(2) 0.8386(3) 0.64663(17) 0.0436(17) Uani 1 1 d . . . . .
C118 C 0.4026(2) 0.7808(3) 0.47399(16) 0.0411(16) Uani 1 1 d . . . . .
H118 H 0.387338 0.745627 0.472067 0.049 Uiso 1 1 calc R U . . .
C70 C 0.2964(2) 0.4414(4) 0.56551(17) 0.0444(17) Uani 1 1 d . . . . .
C89 C 0.250000 0.5499(4) 0.500000 0.041(2) Uani 1 2 d S T P . .
H89A H 0.273283 0.575834 0.502380 0.049 Uiso 0.5 1 calc R U P . .
H89B H 0.226716 0.575832 0.497620 0.049 Uiso 0.5 1 calc R U P . .
C53 C 0.4129(2) 0.6021(3) 0.51195(17) 0.0413(16) Uani 1 1 d . . . . .
C120 C 0.4048(2) 0.8205(3) 0.49726(16) 0.0370(15) Uani 1 1 d . . . . .
C71 C 0.25838(19) 0.5148(3) 0.52868(15) 0.0350(14) Uani 1 1 d . . . . .
C52 C 0.2425(2) 0.4953(3) 0.57363(15) 0.0376(15) Uani 1 1 d . . . . .
C60 C 0.4459(3) 0.6009(4) 0.53729(19) 0.052(2) Uani 1 1 d . . . . .
H60 H 0.464081 0.568810 0.540412 0.062 Uiso 1 1 calc R U . . .
C121 C 0.1847(2) 0.8159(3) 0.61790(19) 0.0471(19) Uani 1 1 d . . . . .
C72 C 0.4096(2) 0.9556(3) 0.56129(16) 0.0408(16) Uani 1 1 d . . . . .
C75 C 0.1567(2) 0.7696(3) 0.61080(18) 0.0438(17) Uani 1 1 d . . . . .
H75 H 0.133389 0.772833 0.616049 0.053 Uiso 1 1 calc R U . . .
C10 C 0.1448(2) 0.3388(4) 0.54331(17) 0.0461(18) Uani 1 1 d . . . . .
C122 C 0.1061(2) 0.3260(4) 0.58731(17) 0.0444(17) Uani 1 1 d . . . . .
H12A H 0.081327 0.333599 0.591776 0.053 Uiso 1 1 calc R U . . .
H12B H 0.106651 0.283529 0.582558 0.053 Uiso 1 1 calc R U . . .
C3 C 0.3109(2) 0.7035(3) 0.63885(17) 0.0436(17) Uani 1 1 d . . . . .
C15 C 0.2850(2) 0.6556(4) 0.63703(19) 0.0501(19) Uani 1 1 d . . . . .
H15 H 0.261119 0.652674 0.620224 0.060 Uiso 1 1 calc R U . . .
C6 C 0.3120(3) 0.9870(4) 0.60920(16) 0.0467(18) Uani 1 1 d . . . . .
C123 C 0.2900(2) 0.4733(3) 0.53861(17) 0.0424(17) Uani 1 1 d . . . . .
C73 C 0.5471(2) 0.8913(4) 0.68612(18) 0.0493(19) Uani 1 1 d . . . . .
C92 C 0.3859(2) 0.8541(3) 0.53910(16) 0.0398(16) Uani 1 1 d . . . . .
C63 C 0.1390(2) 0.3113(4) 0.65127(18) 0.0502(19) Uani 1 1 d . . . . .
C124 C 0.3469(2) 0.7068(4) 0.66424(18) 0.0502(19) Uani 1 1 d . . . . .
C74 C 0.4065(2) 0.5516(3) 0.49108(17) 0.0421(17) Uani 1 1 d . . . . .
C11 C 0.3755(2) 0.7519(4) 0.66642(17) 0.0474(18) Uani 1 1 d . . . . .
H11 H 0.399127 0.753853 0.683470 0.057 Uiso 1 1 calc R U . . .
C43 C 0.250000 0.9326(4) 0.500000 0.035(2) Uani 1 2 d S T P . .
H43A H 0.226158 0.906662 0.493339 0.042 Uiso 0.5 1 calc R U P . .
H43B H 0.273845 0.906668 0.506662 0.042 Uiso 0.5 1 calc R U P . .
C125 C 0.4263(3) 0.6945(3) 0.55380(18) 0.0487(19) Uani 1 1 d . . . . .
C78 C 0.2488(2) 0.9679(3) 0.52667(15) 0.0369(15) Uani 1 1 d . . . . .
C13 C 0.1854(3) 1.0790(4) 0.54835(18) 0.052(2) Uani 1 1 d . . . . .
H13 H 0.185673 1.100412 0.565521 0.063 Uiso 1 1 calc R U . . .
C81 C 0.4454(3) 0.8429(4) 0.45667(19) 0.056(2) Uani 1 1 d . . . . .
H81 H 0.460114 0.849231 0.443715 0.067 Uiso 1 1 calc R U . . .
C126 C 0.3959(3) 1.1624(3) 0.63588(19) 0.051(2) Uani 1 1 d . . . . .
C84 C 0.4303(3) 1.1874(4) 0.6342(2) 0.063(2) Uani 1 1 d . . . . .
H84 H 0.451422 1.163221 0.632824 0.075 Uiso 1 1 calc R U . . .
C5 C 0.3172(2) 0.4634(4) 0.52311(19) 0.054(2) Uani 1 1 d . . . . .
H5 H 0.314242 0.485057 0.505452 0.065 Uiso 1 1 calc R U . . .
C87 C 0.4176(3) 1.0676(3) 0.66344(18) 0.0477(18) Uani 1 1 d . . . . .
H87 H 0.446075 1.076483 0.665834 0.057 Uiso 1 1 calc R U . . .
C127 C 0.0594(2) 0.3498(3) 0.52555(16) 0.0413(16) Uani 1 1 d . . . . .
C90 C 0.4086(3) 1.0937(4) 0.69004(19) 0.062(2) Uani 1 1 d . . . . .
C95 C 0.1891(2) 0.2968(4) 0.61630(18) 0.0510(19) Uani 1 1 d . . . . .
C93 C 0.1528(3) 1.0506(4) 0.49669(19) 0.054(2) Uani 1 1 d . . . . .
H93 H 0.130575 1.053519 0.478646 0.064 Uiso 1 1 calc R U . . .
C128 C 0.0351(3) 0.5484(4) 0.61432(19) 0.0503(19) Uani 1 1 d . . . . .
C96 C 0.1460(3) 0.2780(4) 0.5377(2) 0.060(2) Uani 1 1 d . . . . .
H96 H 0.126043 0.252302 0.539728 0.071 Uiso 1 1 calc R U . . .
C55 C 0.1738(2) 0.3760(4) 0.54014(18) 0.0463(18) Uani 1 1 d . . . . .
H55 H 0.172964 0.417045 0.544052 0.056 Uiso 1 1 calc R U . . .
C99 C 0.1100(2) 0.5538(4) 0.63626(17) 0.0485(19) Uani 1 1 d . . . . .
H99 H 0.107334 0.597801 0.634722 0.058 Uiso 1 1 calc R U . . .
C129 C 0.5317(3) 0.8906(4) 0.6221(2) 0.057(2) Uani 1 1 d . . . . .
C102 C 0.2452(2) 0.8610(3) 0.61540(18) 0.0469(18) Uani 1 1 d . . . . .
H102 H 0.267868 0.860416 0.609177 0.056 Uiso 1 1 calc R U . . .
C80 C 0.0740(2) 0.5273(3) 0.61226(17) 0.0435(17) Uani 1 1 d . . . . .
H80 H 0.075221 0.483532 0.615338 0.052 Uiso 1 1 calc R U . . .
C105 C 0.1543(3) 1.0864(4) 0.5220(2) 0.060(2) Uani 1 1 d . . . . .
H105 H 0.134013 1.114740 0.520472 0.072 Uiso 1 1 calc R U . . .
C130 C 0.1100(3) 0.5360(5) 0.6669(2) 0.062(2) Uani 1 1 d . . . . .
C108 C 0.5270(3) 0.8457(5) 0.6941(2) 0.067(3) Uani 1 1 d . . . . .
H108 H 0.501016 0.834413 0.681329 0.081 Uiso 1 1 calc R U . . .
C2 C 0.0168(3) 0.3651(4) 0.4749(2) 0.063(2) Uani 1 1 d . . . . .
H2 H 0.012174 0.383884 0.456259 0.076 Uiso 1 1 calc R U . . .
C111 C 0.3477(3) 0.4226(5) 0.5334(2) 0.065(3) Uani 1 1 d . . . . .
H111 H 0.365975 0.417370 0.523056 0.078 Uiso 1 1 calc R U . . .
C131 C 0.3743(4) 1.0811(4) 0.6952(2) 0.073(3) Uani 1 1 d . . . . .
H131 H 0.355750 1.053737 0.682696 0.088 Uiso 1 1 calc R U . . .
C8 C 0.1769(3) 0.2560(4) 0.5290(2) 0.064(2) Uani 1 1 d . . . . .
H8 H 0.178128 0.214953 0.525315 0.077 Uiso 1 1 calc R U . . .
C98 C 0.5826(3) 0.8308(5) 0.7392(2) 0.073(3) Uani 1 1 d . . . . .
H98 H 0.594498 0.810627 0.757556 0.087 Uiso 1 1 calc R U . . .
C16 C 0.3271(2) 0.3990(4) 0.5745(2) 0.055(2) Uani 1 1 d . . . . .
H16 H 0.330344 0.376740 0.592008 0.066 Uiso 1 1 calc R U . . .
C132 C 0.4466(3) 0.8825(4) 0.4777(2) 0.062(2) Uani 1 1 d . . . . .
H132 H 0.461751 0.917548 0.479058 0.074 Uiso 1 1 calc R U . . .
C23 C 0.3907(3) 1.0957(3) 0.63481(16) 0.0471(18) Uani 1 1 d . . . . .
H23 H 0.362325 1.086850 0.632778 0.057 Uiso 1 1 calc R U . . .
C57 C 0.4319(3) 0.7355(4) 0.57708(19) 0.064(3) Uani 1 1 d . . . . .
H57 H 0.413301 0.766809 0.574844 0.077 Uiso 1 1 calc R U . . .
C30 C 0.2041(2) 0.3536(4) 0.5313(2) 0.057(2) Uani 1 1 d . . . . .
H30 H 0.223881 0.379316 0.528891 0.069 Uiso 1 1 calc R U . . .
C133 C 0.2377(3) 0.9099(4) 0.6288(2) 0.057(2) Uani 1 1 d . . . . .
H133 H 0.255836 0.942165 0.632643 0.068 Uiso 1 1 calc R U . . .
C21 C 0.1783(3) 0.8680(4) 0.6323(2) 0.064(3) Uani 1 1 d . . . . .
H21 H 0.155747 0.870373 0.638535 0.077 Uiso 1 1 calc R U . . .
C47 C 0.0105(3) 0.5106(5) 0.6228(2) 0.062(2) Uani 1 1 d . . . . .
H47 H 0.018670 0.470897 0.627893 0.075 Uiso 1 1 calc R U . . .
C42 C 0.0515(3) 0.3744(4) 0.49765(19) 0.055(2) Uani 1 1 d . . . . .
H42 H 0.071257 0.398845 0.494306 0.066 Uiso 1 1 calc R U . . .
C134 C 0.3548(3) 0.6620(4) 0.6863(2) 0.069(3) Uani 1 1 d . . . . .
H134 H 0.378696 0.663681 0.703170 0.083 Uiso 1 1 calc R U . . .
C49 C 0.4536(3) 0.6455(4) 0.55870(19) 0.054(2) Uani 1 1 d . . . . .
C31 C 0.0308(2) 0.3134(5) 0.52944(19) 0.057(2) Uani 1 1 d . . . . .
H31 H 0.035449 0.295653 0.548368 0.069 Uiso 1 1 calc R U . . .
C54 C 0.4993(3) 0.8690(4) 0.5987(2) 0.058(2) Uani 1 1 d . . . . .
H54 H 0.472762 0.873251 0.598796 0.069 Uiso 1 1 calc R U . . .
C135 C -0.0121(3) 0.3283(5) 0.4788(2) 0.062(2) Uani 1 1 d . . . . .
H135 H -0.036447 0.321309 0.462794 0.074 Uiso 1 1 calc R U . . .
C61 C 0.2478(4) 0.2261(5) 0.6097(3) 0.090(4) Uani 1 1 d . . . . .
H61 H 0.268256 0.201459 0.607653 0.107 Uiso 1 1 calc R U . . .
C101 C 0.5495(3) 0.9995(4) 0.6567(2) 0.057(2) Uani 1 1 d . . . . .
H10A H 0.577480 0.990128 0.658692 0.069 Uiso 1 1 calc R U . . .
H10B H 0.549799 1.019097 0.675279 0.069 Uiso 1 1 calc R U . . .
C18 C 0.3652(3) 1.1981(4) 0.6381(2) 0.065(2) Uani 1 1 d . . . . .
H18 H 0.341601 1.180351 0.639298 0.078 Uiso 1 1 calc R U . . .
C136 C 0.0226(3) 0.6073(5) 0.6069(2) 0.061(2) Uani 1 1 d . . . . .
H136 H 0.039047 0.633929 0.601028 0.073 Uiso 1 1 calc R U . . .
C44 C 0.4357(4) 1.1341(4) 0.7082(2) 0.080(3) Uani 1 1 d . . . . .
H44 H 0.459830 1.142762 0.704771 0.096 Uiso 1 1 calc R U . . .
C59 C 0.5284(3) 1.0011(5) 0.5720(2) 0.067(3) Uani 1 1 d . . . . .
H59 H 0.500322 0.997769 0.567580 0.081 Uiso 1 1 calc R U . . .
C25 C 0.2212(2) 0.3218(4) 0.6116(2) 0.061(2) Uani 1 1 d . . . . .
H25 H 0.223260 0.363632 0.611089 0.073 Uiso 1 1 calc R U . . .
C137 C 0.1156(3) 0.4787(5) 0.6765(2) 0.073(3) Uani 1 1 d . . . . .
H137 H 0.119052 0.449445 0.663371 0.087 Uiso 1 1 calc R U . . .
C76 C -0.0049(2) 0.3018(5) 0.5061(2) 0.062(2) Uani 1 1 d . . . . .
H76 H -0.024157 0.275870 0.509117 0.074 Uiso 1 1 calc R U . . .
C24 C 0.5454(3) 0.8164(5) 0.7212(2) 0.078(3) Uani 1 1 d . . . . .
H24 H 0.531326 0.785828 0.726973 0.094 Uiso 1 1 calc R U . . .
C82 C 0.3523(3) 0.3882(5) 0.5594(2) 0.064(3) Uani 1 1 d . . . . .
H82 H 0.372408 0.358735 0.565928 0.076 Uiso 1 1 calc R U . . .
C138 C 0.2932(3) 0.6133(4) 0.6586(2) 0.066(3) Uani 1 1 d . . . . .
H138 H 0.274852 0.581755 0.656708 0.079 Uiso 1 1 calc R U . . .
C88 C 0.5508(3) 1.0283(4) 0.5980(2) 0.062(2) Uani 1 1 d . . . . .
C17 C 0.4641(4) 0.7301(4) 0.6030(2) 0.076(3) Uani 1 1 d . . . . .
H17 H 0.467678 0.757996 0.618570 0.091 Uiso 1 1 calc R U . . .
C94 C 0.1867(3) 0.2355(4) 0.6177(2) 0.063(2) Uani 1 1 d . . . . .
H94 H 0.164417 0.217373 0.620869 0.075 Uiso 1 1 calc R U . . .
C139 C 0.5925(3) 1.0339(6) 0.6041(3) 0.080(3) Uani 1 1 d . . . . .
H139 H 0.608918 1.051669 0.622231 0.096 Uiso 1 1 calc R U . . .
C100 C 0.2056(3) 0.2935(5) 0.5258(2) 0.064(2) Uani 1 1 d . . . . .
H100 H 0.226471 0.278211 0.519863 0.077 Uiso 1 1 calc R U . . .
C104 C 0.5694(3) 0.8844(5) 0.6218(2) 0.067(3) Uani 1 1 d . . . . .
H104 H 0.591397 0.899319 0.637928 0.080 Uiso 1 1 calc R U . . .
C106 C 0.2035(3) 0.9138(4) 0.6372(3) 0.074(3) Uani 1 1 d . . . . .
H106 H 0.198370 0.948784 0.646325 0.088 Uiso 1 1 calc R U . . .
C140 C 0.6032(3) 0.8743(5) 0.7309(2) 0.074(3) Uani 1 1 d . . . . .
H140 H 0.629634 0.884254 0.743348 0.089 Uiso 1 1 calc R U . . .
C4 C 0.1083(3) 0.2737(5) 0.6498(2) 0.071(3) Uani 1 1 d . . . . .
H4 H 0.088808 0.264644 0.630955 0.086 Uiso 1 1 calc R U . . .
C40 C -0.0260(3) 0.5296(6) 0.6241(2) 0.076(3) Uani 1 1 d . . . . .
H40 H -0.042594 0.503235 0.630144 0.091 Uiso 1 1 calc R U . . .
C14 C 0.4337(4) 1.2493(5) 0.6346(3) 0.079(3) Uani 1 1 d . . . . .
H14 H 0.456831 1.267500 0.632767 0.094 Uiso 1 1 calc R U . . .
C141 C 0.3284(3) 0.6160(5) 0.6838(3) 0.076(3) Uani 1 1 d . . . . .
H141 H 0.333897 0.586482 0.698835 0.091 Uiso 1 1 calc R U . . .
C34 C 0.1318(5) 0.2623(6) 0.7020(3) 0.095(4) Uani 1 1 d . . . . .
H34 H 0.129501 0.244975 0.719463 0.114 Uiso 1 1 calc R U . . .
C26 C -0.0139(3) 0.6262(5) 0.6083(2) 0.070(3) Uani 1 1 d . . . . .
H26 H -0.022233 0.665905 0.603556 0.084 Uiso 1 1 calc R U . . .
C46 C 0.2512(3) 0.2866(5) 0.6077(3) 0.079(3) Uani 1 1 d . . . . .
H46 H 0.273228 0.303699 0.603686 0.095 Uiso 1 1 calc R U . . .
C142 C 0.5852(3) 0.9039(4) 0.7041(2) 0.068(3) Uani 1 1 d . . . . .
H142 H 0.599792 0.933524 0.698142 0.082 Uiso 1 1 calc R U . . .
C58 C 0.5448(4) 0.9785(5) 0.5521(3) 0.078(3) Uani 1 1 d . . . . .
H58 H 0.529131 0.957661 0.534712 0.094 Uiso 1 1 calc R U . . .
C33 C 0.5583(3) 1.1660(3) 0.62527(17) 0.101(5) Uani 1 1 d G . . . .
H33 H 0.562220 1.154854 0.607313 0.121 Uiso 1 1 calc R U . . .
C32 C 0.5654(3) 1.2239(3) 0.6355(2) 0.104(5) Uani 1 1 d G . . . .
H32 H 0.574269 1.252264 0.624444 0.125 Uiso 1 1 calc R U . . .
C143 C 0.5596(3) 1.2402(3) 0.6617(2) 0.147(8) Uani 1 1 d G . . . .
H143 H 0.564536 1.279758 0.668686 0.176 Uiso 1 1 calc R U . . .
C51 C 0.5467(3) 1.1987(4) 0.67783(18) 0.106(4) Uani 1 1 d G . . . .
H51 H 0.542753 1.209844 0.695795 0.127 Uiso 1 1 calc R U . . .
C107 C 0.5395(3) 1.1408(3) 0.66766(17) 0.098(4) Uani 1 1 d G . . . .
H107 H 0.530704 1.112435 0.678663 0.117 Uiso 1 1 calc R U . . .
C85 C 0.5453(3) 1.1245(2) 0.64138(17) 0.071(3) Uani 1 1 d G . . . .
C144 C 0.4870(3) 0.6439(4) 0.5856(2) 0.073(3) Uani 1 1 d . . . . .
H144 H 0.506423 0.613595 0.588656 0.087 Uiso 1 1 calc R U . . .
C97 C -0.0379(3) 0.5874(6) 0.6165(3) 0.076(3) Uani 1 1 d . . . . .
H97 H -0.063025 0.600429 0.617027 0.091 Uiso 1 1 calc R U . . .
C62 C 0.2168(3) 0.2016(5) 0.6145(3) 0.080(3) Uani 1 1 d . . . . .
H62 H 0.215451 0.159849 0.615653 0.096 Uiso 1 1 calc R U . . .
C109 C 0.5761(4) 0.8565(5) 0.5983(2) 0.076(3) Uani 1 1 d . . . . .
H109 H 0.602688 0.853000 0.598266 0.091 Uiso 1 1 calc R U . . .
C145 C 0.4272(5) 1.1616(6) 0.7312(3) 0.097(4) Uani 1 1 d . . . . .
H145 H 0.445269 1.190008 0.743160 0.116 Uiso 1 1 calc R U . . .
C27 C 0.6092(4) 1.0140(7) 0.5842(4) 0.097(4) Uani 1 1 d . . . . .
H27 H 0.637022 1.018587 0.588070 0.117 Uiso 1 1 calc R U . . .
C83 C 0.3663(5) 1.1080(6) 0.7186(3) 0.103(5) Uani 1 1 d . . . . .
H83 H 0.342484 1.099313 0.722414 0.123 Uiso 1 1 calc R U . . .
C119 C 0.4914(4) 0.6849(5) 0.6068(2) 0.089(4) Uani 1 1 d . . . . .
H119 H 0.513727 0.682709 0.624758 0.107 Uiso 1 1 calc R U . . .
C146 C 0.5066(4) 0.8406(5) 0.5748(2) 0.075(3) Uani 1 1 d . . . . .
H146 H 0.484873 0.826092 0.558450 0.090 Uiso 1 1 calc R U . . .
C56 C 0.5454(4) 0.8338(6) 0.5751(3) 0.083(3) Uani 1 1 d . . . . .
H56 H 0.550416 0.813628 0.559315 0.100 Uiso 1 1 calc R U . . .
C9 C 0.4031(5) 1.2836(5) 0.6376(3) 0.092(4) Uani 1 1 d . . . . .
H9 H 0.406354 1.325220 0.639011 0.110 Uiso 1 1 calc R U . . .
C91 C 0.3946(6) 1.1490(6) 0.7367(3) 0.112(6) Uani 1 1 d . . . . .
H91 H 0.389777 1.167461 0.752987 0.134 Uiso 1 1 calc R U . . .
C147 C 0.5856(4) 0.9877(7) 0.5589(3) 0.103(5) Uani 1 1 d . . . . .
H147 H 0.597547 0.974862 0.544944 0.124 Uiso 1 1 calc R U . . .
C12 C 0.3685(4) 1.2596(5) 0.6386(3) 0.078(3) Uani 1 1 d . . . . .
H12 H 0.347313 1.284025 0.639611 0.094 Uiso 1 1 calc R U . . .
C110 C 0.1659(4) 0.3256(6) 0.6797(2) 0.080(3) Uani 1 1 d . . . . .
H110 H 0.186931 0.352672 0.681454 0.095 Uiso 1 1 calc R U . . .
C65 C 0.1166(4) 0.4609(6) 0.7049(3) 0.090(4) Uani 1 1 d . . . . .
H65 H 0.120070 0.420740 0.710971 0.108 Uiso 1 1 calc R U . . .
C148 C 0.1054(4) 0.2483(6) 0.6758(3) 0.094(4) Uani 1 1 d . . . . .
H148 H 0.084578 0.221057 0.674459 0.112 Uiso 1 1 calc R U . . .
C103 C 0.1623(4) 0.3011(6) 0.7049(2) 0.095(4) Uani 1 1 d . . . . .
H103 H 0.180728 0.310877 0.724007 0.114 Uiso 1 1 calc R U . . .
C64 C 0.1068(5) 0.5804(7) 0.6867(3) 0.116(6) Uani 1 1 d . . . . .
H64 H 0.103630 0.620699 0.680757 0.139 Uiso 1 1 calc R U . . .
C79 C 0.1121(6) 0.5062(10) 0.7242(3) 0.147(8) Uani 1 1 d . . . . .
H79 H 0.111503 0.496898 0.743443 0.176 Uiso 1 1 calc R U . . .
C149 C 0.1084(7) 0.5645(9) 0.7143(3) 0.153(9) Uani 1 1 d . . . . .
H149 H 0.107046 0.594734 0.727694 0.183 Uiso 1 1 calc R U . . .
O1 O 0.13282(14) 0.6234(2) 0.57356(12) 0.0424(11) Uani 1 1 d D . . . .

loop_
_atom_site_aniso_label
_atom_site_aniso_U_11
_atom_site_aniso_U_22
_atom_site_aniso_U_33
_atom_site_aniso_U_23
_atom_site_aniso_U_13
_atom_site_aniso_U_12
Ag1 0.0576(3) 0.0396(3) 0.0418(3) 0.0086(2) 0.0170(2) 0.0091(3)
Ag4 0.0491(3) 0.0427(3) 0.0494(3) 0.0105(2) 0.0135(3) 0.0005(2)
Ag2 0.0451(3) 0.0323(3) 0.0588(4) 0.0024(2) 0.0007(3) -0.0055(2)
Ag3 0.0556(3) 0.0373(3) 0.0471(3) -0.0040(2) 0.0055(3) 0.0001(3)
Ti1 0.0340(6) 0.0274(6) 0.0369(6) 0.0016(5) 0.0099(5) -0.0028(5)
Ti2 0.0433(6) 0.0280(6) 0.0334(6) -0.0011(5) 0.0070(5) -0.0081(5)
P2 0.0413(9) 0.0372(10) 0.0396(9) 0.0043(8) 0.0077(7) -0.0011(8)
P4 0.0441(10) 0.0413(11) 0.0411(10) 0.0119(8) 0.0049(8) -0.0041(8)
P3 0.0443(10) 0.0371(10) 0.0515(11) 0.0082(9) 0.0010(8) -0.0040(9)
P5 0.0519(11) 0.0409(11) 0.0564(12) 0.0079(9) 0.0068(9) -0.0101(9)
O9 0.032(2) 0.030(2) 0.039(2) 0.001(2) 0.0085(19) 0.0000(19)
O11 0.038(2) 0.030(2) 0.037(2) -0.001(2) 0.0089(19) -0.001(2)
O7 0.041(2) 0.029(2) 0.037(2) -0.003(2) 0.003(2) -0.012(2)
O16 0.030(2) 0.030(2) 0.040(2) -0.007(2) 0.0051(18) -0.0014(19)
O10 0.038(2) 0.026(2) 0.045(3) 0.005(2) 0.010(2) 0.009(2)
O6 0.045(3) 0.030(2) 0.036(2) 0.000(2) 0.011(2) -0.005(2)
O12 0.049(3) 0.033(3) 0.033(2) -0.007(2) 0.005(2) -0.006(2)
O17 0.039(3) 0.035(3) 0.044(3) 0.005(2) 0.012(2) -0.007(2)
O15 0.035(2) 0.039(3) 0.059(3) -0.006(2) 0.018(2) -0.003(2)
O4 0.050(3) 0.027(2) 0.033(2) -0.0019(19) 0.008(2) -0.003(2)
O8 0.044(3) 0.036(3) 0.037(3) 0.001(2) 0.002(2) -0.009(2)
O18 0.052(3) 0.038(3) 0.039(3) -0.008(2) 0.012(2) -0.009(2)
O13 0.068(3) 0.034(3) 0.039(3) -0.003(2) 0.018(2) -0.014(3)
O3 0.040(3) 0.053(3) 0.051(3) 0.028(3) 0.009(2) 0.001(2)
O2 0.071(4) 0.049(3) 0.033(3) -0.009(2) 0.006(2) 0.006(3)
O19 0.057(3) 0.059(4) 0.042(3) 0.004(3) -0.007(2) -0.025(3)
N2 0.049(3) 0.032(3) 0.040(3) 0.001(3) 0.014(3) -0.003(3)
O5 0.050(3) 0.063(4) 0.067(4) -0.022(3) -0.002(3) 0.024(3)
N4 0.050(3) 0.039(3) 0.041(3) -0.007(3) 0.007(3) 0.000(3)
C39 0.039(4) 0.035(4) 0.042(4) 0.006(3) 0.014(3) 0.000(3)
N3 0.049(4) 0.051(4) 0.040(3) 0.001(3) 0.012(3) 0.004(3)
N5 0.061(4) 0.026(3) 0.040(3) 0.006(3) 0.001(3) 0.002(3)
C38 0.044(4) 0.030(3) 0.030(3) 0.000(3) 0.007(3) -0.003(3)
C35 0.032(3) 0.034(4) 0.037(3) -0.001(3) 0.007(3) -0.001(3)
C112 0.053(4) 0.029(4) 0.032(3) -0.004(3) 0.009(3) -0.005(3)
C66 0.045(4) 0.028(3) 0.036(4) 0.003(3) 0.006(3) 0.000(3)
C77 0.058(4) 0.039(4) 0.030(3) -0.006(3) 0.010(3) -0.007(4)
C19 0.036(3) 0.031(4) 0.040(4) -0.004(3) 0.007(3) -0.014(3)
C113 0.035(3) 0.034(4) 0.035(3) -0.001(3) 0.006(3) -0.016(3)
C22 0.035(3) 0.024(3) 0.036(3) 0.001(3) 0.005(3) -0.002(3)
C7 0.040(4) 0.032(4) 0.039(4) 0.004(3) 0.003(3) -0.002(3)
C36 0.040(3) 0.026(3) 0.037(3) 0.001(3) 0.012(3) -0.002(3)
C114 0.035(3) 0.030(4) 0.043(4) 0.001(3) 0.007(3) 0.003(3)
C67 0.062(5) 0.039(4) 0.033(4) -0.002(3) 0.015(3) 0.005(4)
C86 0.055(4) 0.029(3) 0.040(4) -0.002(3) 0.015(3) 0.001(3)
C29 0.034(3) 0.034(4) 0.046(4) 0.005(3) 0.001(3) -0.002(3)
C115 0.033(3) 0.030(3) 0.034(3) -0.002(3) 0.004(3) -0.003(3)
C68 0.055(4) 0.031(4) 0.047(4) -0.003(3) 0.015(3) -0.017(3)
C50 0.038(3) 0.033(4) 0.036(3) -0.006(3) 0.003(3) -0.008(3)
C37 0.041(4) 0.033(4) 0.040(4) 0.003(3) 0.011(3) -0.001(3)
C116 0.057(4) 0.036(4) 0.037(4) 0.004(3) 0.016(3) 0.009(3)
C69 0.058(4) 0.038(4) 0.039(4) 0.001(3) 0.016(3) -0.010(4)
C45 0.054(4) 0.022(3) 0.031(3) 0.000(3) 0.009(3) -0.004(3)
C41 0.041(4) 0.031(4) 0.049(4) 0.001(3) 0.004(3) 0.002(3)
C117 0.032(3) 0.025(3) 0.048(4) -0.001(3) 0.008(3) -0.007(3)
C20 0.045(4) 0.043(4) 0.052(4) -0.006(4) 0.018(3) -0.006(3)
C28 0.043(4) 0.030(4) 0.043(4) 0.005(3) 0.010(3) -0.002(3)
C48 0.047(4) 0.032(4) 0.044(4) -0.001(3) 0.006(3) -0.004(3)
C118 0.039(4) 0.037(4) 0.045(4) 0.000(3) 0.011(3) 0.002(3)
C70 0.035(3) 0.044(4) 0.044(4) 0.001(3) 0.000(3) -0.006(3)
C89 0.047(6) 0.028(5) 0.044(6) 0.000 0.012(4) 0.000
C53 0.038(4) 0.031(4) 0.051(4) 0.007(3) 0.011(3) 0.001(3)
C120 0.038(3) 0.030(4) 0.039(4) 0.004(3) 0.009(3) 0.001(3)
C71 0.030(3) 0.029(3) 0.040(4) -0.001(3) 0.006(3) -0.002(3)
C52 0.037(3) 0.037(4) 0.035(3) -0.003(3) 0.007(3) -0.007(3)
C60 0.053(4) 0.036(4) 0.053(5) 0.009(4) 0.003(4) 0.006(4)
C121 0.036(4) 0.033(4) 0.065(5) -0.015(4) 0.008(3) -0.001(3)
C72 0.043(4) 0.039(4) 0.040(4) 0.004(3) 0.014(3) -0.004(3)
C75 0.042(4) 0.038(4) 0.053(4) -0.003(3) 0.018(3) 0.004(3)
C10 0.048(4) 0.041(4) 0.042(4) 0.001(3) 0.005(3) -0.007(3)
C122 0.038(4) 0.044(4) 0.048(4) 0.008(3) 0.012(3) -0.004(3)
C3 0.041(4) 0.034(4) 0.049(4) 0.007(3) 0.007(3) 0.002(3)
C15 0.045(4) 0.041(4) 0.055(5) 0.015(4) 0.006(3) -0.003(3)
C6 0.064(5) 0.038(4) 0.035(4) 0.000(3) 0.013(3) -0.015(4)
C123 0.034(3) 0.038(4) 0.049(4) -0.008(3) 0.005(3) -0.003(3)
C73 0.049(4) 0.043(4) 0.047(4) 0.006(3) 0.005(3) 0.002(4)
C92 0.047(4) 0.032(4) 0.036(4) 0.003(3) 0.009(3) -0.004(3)
C63 0.055(4) 0.050(5) 0.041(4) 0.015(4) 0.009(3) 0.005(4)
C124 0.045(4) 0.048(5) 0.049(4) 0.018(4) 0.005(3) 0.000(4)
C74 0.035(3) 0.037(4) 0.048(4) 0.005(3) 0.006(3) 0.010(3)
C11 0.046(4) 0.045(4) 0.040(4) 0.006(3) 0.000(3) 0.002(3)
C43 0.051(5) 0.019(4) 0.031(5) 0.000 0.008(4) 0.000
C125 0.059(5) 0.032(4) 0.043(4) 0.003(3) 0.003(3) -0.009(4)
C78 0.044(4) 0.030(3) 0.031(3) 0.000(3) 0.006(3) -0.014(3)
C13 0.067(5) 0.047(5) 0.042(4) -0.006(4) 0.017(4) 0.007(4)
C81 0.064(5) 0.060(5) 0.047(5) 0.003(4) 0.023(4) -0.003(4)
C126 0.074(5) 0.027(4) 0.048(4) -0.005(3) 0.016(4) -0.007(4)
C84 0.079(6) 0.035(4) 0.070(6) -0.010(4) 0.021(5) -0.006(4)
C5 0.040(4) 0.068(6) 0.048(5) -0.008(4) 0.006(3) 0.008(4)
C87 0.062(5) 0.029(4) 0.044(4) -0.001(3) 0.009(4) -0.006(4)
C127 0.041(4) 0.038(4) 0.042(4) 0.003(3) 0.011(3) 0.008(3)
C90 0.096(7) 0.037(4) 0.040(4) 0.001(4) 0.008(4) 0.004(5)
C95 0.048(4) 0.048(5) 0.048(4) 0.009(4) 0.005(3) 0.003(4)
C93 0.059(5) 0.054(5) 0.043(4) -0.001(4) 0.010(4) 0.001(4)
C128 0.060(5) 0.045(5) 0.045(4) -0.003(4) 0.018(4) -0.005(4)
C96 0.065(5) 0.050(5) 0.060(5) -0.010(4) 0.016(4) -0.007(4)
C55 0.043(4) 0.038(4) 0.053(4) -0.004(3) 0.011(3) -0.005(3)
C99 0.055(5) 0.043(4) 0.040(4) 0.000(3) 0.007(3) -0.012(4)
C129 0.066(5) 0.045(5) 0.050(5) 0.010(4) 0.007(4) 0.001(4)
C102 0.047(4) 0.031(4) 0.056(5) -0.010(3) 0.010(3) -0.008(3)
C80 0.048(4) 0.034(4) 0.047(4) 0.007(3) 0.015(3) 0.012(3)
C105 0.068(5) 0.046(5) 0.058(5) -0.003(4) 0.012(4) 0.023(4)
C130 0.067(6) 0.070(6) 0.045(5) 0.001(4) 0.016(4) 0.005(5)
C108 0.060(5) 0.063(6) 0.064(6) 0.014(5) 0.002(4) 0.002(5)
C2 0.078(6) 0.051(5) 0.043(5) 0.001(4) -0.001(4) 0.000(5)
C111 0.044(4) 0.090(7) 0.060(5) -0.002(5) 0.016(4) 0.023(5)
C131 0.128(10) 0.050(6) 0.044(5) 0.000(4) 0.031(6) -0.009(6)
C8 0.060(5) 0.038(5) 0.088(7) -0.003(5) 0.016(5) 0.007(4)
C98 0.078(7) 0.073(7) 0.048(5) 0.014(5) -0.002(5) 0.010(6)
C16 0.041(4) 0.042(5) 0.070(6) 0.005(4) 0.004(4) 0.012(4)
C132 0.079(6) 0.055(5) 0.057(5) 0.000(4) 0.031(5) -0.017(5)
C23 0.067(5) 0.037(4) 0.031(4) 0.002(3) 0.008(3) 0.005(4)
C57 0.099(7) 0.031(4) 0.042(4) -0.004(3) -0.003(4) -0.017(5)
C30 0.042(4) 0.061(6) 0.067(6) 0.005(4) 0.016(4) 0.003(4)
C133 0.052(5) 0.040(5) 0.076(6) -0.019(4) 0.020(4) -0.013(4)
C21 0.045(4) 0.050(5) 0.094(7) -0.028(5) 0.019(4) -0.006(4)
C47 0.066(5) 0.056(6) 0.075(6) -0.011(5) 0.037(5) -0.011(5)
C42 0.055(5) 0.051(5) 0.051(5) 0.002(4) 0.007(4) -0.006(4)
C134 0.060(5) 0.061(6) 0.072(6) 0.032(5) 0.005(4) -0.013(5)
C49 0.058(5) 0.042(5) 0.047(4) 0.009(4) -0.003(4) -0.002(4)
C31 0.049(4) 0.078(6) 0.040(4) 0.003(4) 0.008(3) -0.021(4)
C54 0.062(5) 0.047(5) 0.055(5) 0.010(4) 0.008(4) -0.004(4)
C135 0.042(4) 0.073(6) 0.054(5) -0.006(5) -0.003(4) 0.009(4)
C61 0.071(7) 0.062(7) 0.138(11) 0.031(7) 0.039(7) 0.028(6)
C101 0.048(4) 0.057(5) 0.058(5) 0.003(4) 0.007(4) -0.009(4)
C18 0.084(7) 0.038(5) 0.066(6) -0.009(4) 0.016(5) 0.001(5)
C136 0.062(5) 0.062(6) 0.063(6) 0.007(5) 0.026(4) 0.009(5)
C44 0.122(9) 0.050(6) 0.045(5) -0.014(4) -0.002(5) -0.005(6)
C59 0.061(5) 0.070(7) 0.070(6) 0.020(5) 0.022(5) 0.001(5)
C25 0.041(4) 0.050(5) 0.084(6) 0.028(5) 0.013(4) 0.008(4)
C137 0.081(7) 0.085(8) 0.056(6) 0.023(5) 0.028(5) 0.000(6)
C76 0.042(4) 0.087(7) 0.049(5) 0.000(5) 0.007(4) -0.014(4)
C24 0.081(7) 0.078(7) 0.074(7) 0.029(6) 0.025(6) 0.024(6)
C82 0.042(4) 0.065(6) 0.070(6) -0.008(5) 0.002(4) 0.022(4)
C138 0.056(5) 0.047(5) 0.082(7) 0.025(5) 0.006(5) -0.008(4)
C88 0.060(5) 0.058(6) 0.072(6) 0.017(5) 0.027(5) -0.003(5)
C17 0.117(8) 0.034(5) 0.042(5) 0.003(4) -0.015(5) -0.012(5)
C94 0.062(5) 0.054(5) 0.065(6) 0.020(5) 0.013(4) 0.011(5)
C139 0.053(5) 0.084(8) 0.099(8) 0.034(7) 0.020(6) 0.012(5)
C100 0.049(5) 0.067(6) 0.072(6) 0.009(5) 0.013(4) 0.024(5)
C104 0.067(6) 0.065(6) 0.054(5) 0.010(5) 0.002(4) 0.015(5)
C106 0.077(6) 0.042(5) 0.103(8) -0.028(5) 0.032(6) -0.002(5)
C140 0.073(6) 0.055(6) 0.063(6) 0.012(5) -0.017(5) -0.001(5)
C4 0.080(6) 0.079(7) 0.053(5) 0.006(5) 0.020(5) -0.018(6)
C40 0.078(7) 0.085(8) 0.072(7) -0.017(6) 0.037(5) -0.036(6)
C14 0.113(9) 0.046(6) 0.079(7) -0.002(5) 0.037(7) -0.020(6)
C141 0.075(6) 0.066(7) 0.077(7) 0.039(6) 0.016(5) 0.011(5)
C34 0.156(13) 0.078(8) 0.056(6) 0.022(6) 0.042(7) 0.005(8)
C26 0.064(6) 0.086(8) 0.059(5) 0.004(5) 0.021(4) 0.029(5)
C46 0.053(5) 0.061(6) 0.123(10) 0.015(6) 0.031(6) 0.009(5)
C142 0.069(6) 0.054(6) 0.063(6) 0.014(5) -0.002(5) -0.003(5)
C58 0.084(7) 0.081(8) 0.083(7) 0.017(6) 0.046(6) 0.013(6)
C33 0.181(14) 0.055(7) 0.097(9) 0.005(6) 0.088(10) -0.001(8)
C32 0.155(12) 0.039(5) 0.181(14) 0.003(7) 0.138(12) -0.003(7)
C143 0.147(15) 0.055(8) 0.24(2) -0.001(11) 0.063(15) -0.027(9)
C51 0.132(12) 0.078(9) 0.115(11) -0.007(8) 0.052(9) -0.017(9)
C107 0.123(11) 0.085(9) 0.096(9) -0.017(7) 0.051(8) -0.026(8)
C85 0.079(6) 0.035(5) 0.081(7) 0.013(5) 0.004(5) -0.026(5)
C144 0.069(6) 0.048(5) 0.070(6) 0.002(5) -0.015(5) -0.003(5)
C97 0.054(5) 0.097(9) 0.085(7) -0.007(6) 0.035(5) 0.001(6)
C62 0.071(7) 0.059(6) 0.093(8) 0.020(6) 0.005(6) 0.011(5)
C109 0.092(7) 0.067(7) 0.060(6) 0.017(5) 0.017(5) 0.037(6)
C145 0.162(14) 0.071(8) 0.046(6) -0.016(5) 0.022(7) -0.012(8)
C27 0.056(6) 0.118(11) 0.123(12) 0.043(9) 0.037(7) 0.004(7)
C83 0.174(14) 0.091(9) 0.059(7) 0.005(7) 0.060(8) 0.009(9)
C119 0.103(8) 0.053(6) 0.061(6) 0.018(5) -0.036(6) -0.022(6)
C146 0.114(9) 0.052(6) 0.051(5) 0.006(4) 0.018(5) 0.001(6)
C56 0.110(9) 0.081(8) 0.062(6) 0.001(6) 0.033(6) 0.018(7)
C9 0.149(12) 0.034(5) 0.101(9) -0.002(5) 0.053(9) 0.022(7)
C91 0.225(19) 0.072(8) 0.049(6) -0.014(6) 0.063(9) 0.017(10)
C147 0.098(9) 0.130(13) 0.102(10) 0.054(10) 0.060(9) 0.048(9)
C12 0.103(9) 0.047(6) 0.085(8) 0.004(5) 0.033(7) 0.009(6)
C110 0.088(7) 0.087(8) 0.048(5) 0.019(5) 0.004(5) -0.015(6)
C65 0.117(10) 0.092(9) 0.073(7) 0.025(7) 0.048(7) 0.013(8)
C148 0.130(10) 0.090(9) 0.063(7) 0.008(6) 0.037(7) -0.054(8)
C103 0.117(9) 0.110(10) 0.044(5) 0.026(6) 0.010(6) -0.036(8)
C64 0.177(15) 0.114(11) 0.052(6) -0.003(7) 0.034(8) 0.055(11)
C79 0.200(19) 0.19(2) 0.062(8) 0.033(11) 0.064(11) 0.068(16)
C149 0.26(3) 0.141(15) 0.067(9) 0.009(10) 0.067(12) 0.079(16)
O1 0.039(2) 0.033(3) 0.056(3) 0.000(2) 0.017(2) 0.000(2)

loop_
_atom_type_symbol
_atom_type_description
_atom_type_scat_dispersion_real
_atom_type_scat_dispersion_imag
_atom_type_scat_source
C C 0.0137 0.0067 'International Tables Vol C Tables 4.2.6.8 and 6.1.1.4'
H H 0.0000 0.0000 'International Tables Vol C Tables 4.2.6.8 and 6.1.1.4'
Ag Ag 0.0782 3.3823 'International Tables Vol C Tables 4.2.6.8 and 6.1.1.4'
N N 0.0241 0.0134 'International Tables Vol C Tables 4.2.6.8 and 6.1.1.4'
O O 0.0389 0.0241 'International Tables Vol C Tables 4.2.6.8 and 6.1.1.4'
P P 0.2543 0.3332 'International Tables Vol C Tables 4.2.6.8 and 6.1.1.4'
Ti Ti 0.3343 1.4243 'International Tables Vol C Tables 4.2.6.8 and 6.1.1.4'

loop_
_geom_angle_atom_site_label_1
_geom_angle_atom_site_label_2
_geom_angle_atom_site_label_3
_geom_angle
_geom_angle_site_symmetry_1
_geom_angle_site_symmetry_3
_geom_angle_publ_flag
P2 Ag1 Ag4 85.72(5) . . ?
P2 Ag1 O10 126.28(13) . 2_556 ?
O10 Ag1 Ag4 121.21(11) 2_556 . ?
N2 Ag1 Ag4 88.31(16) . . ?
N2 Ag1 P2 134.77(17) . . ?
N2 Ag1 O10 94.7(2) . 2_556 ?
P4 Ag4 Ag1 92.03(5) . . ?
P4 Ag4 O3 112.88(16) . . ?
O3 Ag4 Ag1 91.30(12) . . ?
N3 Ag4 Ag1 79.38(17) . . ?
N3 Ag4 P4 151.21(19) . . ?
N3 Ag4 O3 94.9(2) . . ?
P3 Ag2 O8 125.11(14) . . ?
N5 Ag2 P3 139.58(18) . . ?
N5 Ag2 O8 93.3(2) . . ?
P5 Ag3 O13 112.95(16) . . ?
N4 Ag3 P5 156.63(18) . . ?
N4 Ag3 O13 90.1(2) . . ?
O9 Ti1 O11 97.6(2) . . ?
O9 Ti1 O10 94.8(2) . 2_556 ?
O9 Ti1 O17 83.9(2) . . ?
O9 Ti1 O1 164.5(2) . . ?
O11 Ti1 O10 167.4(2) . 2_556 ?
O11 Ti1 O17 97.1(2) . . ?
O11 Ti1 O1 87.3(2) . . ?
O16 Ti1 O9 97.6(2) 2_556 . ?
O16 Ti1 O11 95.5(2) 2_556 . ?
O16 Ti1 O10 85.1(2) 2_556 2_556 ?
O16 Ti1 O17 167.0(2) 2_556 . ?
O16 Ti1 O1 96.6(2) 2_556 . ?
O10 Ti1 O17 81.9(2) 2_556 . ?
O1 Ti1 O10 80.2(2) . 2_556 ?
O1 Ti1 O17 80.9(2) . . ?
O7 Ti2 O6 96.5(2) . . ?
O7 Ti2 O12 95.1(2) . . ?
O7 Ti2 O4 97.4(2) . . ?
O7 Ti2 O8 84.4(2) . . ?
O7 Ti2 O18 165.7(2) . . ?
O6 Ti2 O12 168.4(2) . . ?
O6 Ti2 O8 98.7(2) . . ?
O6 Ti2 O18 85.0(2) . . ?
O12 Ti2 O8 83.2(2) . . ?
O4 Ti2 O6 93.7(2) . . ?
O4 Ti2 O12 84.0(2) . . ?
O4 Ti2 O8 167.2(2) . . ?
O4 Ti2 O18 96.7(2) . . ?
O18 Ti2 O12 84.0(2) . . ?
O18 Ti2 O8 81.4(2) . . ?
C10 P2 Ag1 115.6(3) . . ?
C10 P2 C122 104.6(4) . . ?
C122 P2 Ag1 115.2(3) . . ?
C127 P2 Ag1 110.7(3) . . ?
C127 P2 C10 104.6(3) . . ?
C127 P2 C122 104.9(3) . . ?
C122 P4 Ag4 114.3(3) . . ?
C63 P4 Ag4 113.2(3) . . ?
C63 P4 C122 104.9(4) . . ?
C63 P4 C95 103.4(4) . . ?
C95 P4 Ag4 116.0(3) . . ?
C95 P4 C122 103.9(4) . . ?
C73 P3 Ag2 112.1(3) . . ?
C73 P3 C101 101.4(4) . . ?
C129 P3 Ag2 116.6(3) . . ?
C129 P3 C73 105.5(4) . . ?
C129 P3 C101 105.3(4) . . ?
C101 P3 Ag2 114.5(3) . . ?
C101 P5 Ag3 113.9(3) . . ?
C101 P5 C85 102.7(4) . . ?
C88 P5 Ag3 115.8(3) . . ?
C88 P5 C101 104.2(5) . . ?
C88 P5 C85 112.5(4) . . ?
C85 P5 Ag3 107.0(3) . . ?
C117 O9 Ti1 138.7(5) . . ?
C115 O11 Ti1 135.6(4) . . ?
C38 O7 Ti2 138.7(4) . . ?
C35 O16 Ti1 138.8(4) . 2_556 ?
Ti1 O10 Ag1 119.1(2) 2_556 2_556 ?
C74 O10 Ag1 102.4(4) . 2_556 ?
C74 O10 Ti1 131.6(5) . 2_556 ?
C92 O6 Ti2 136.6(5) . . ?
C6 O12 Ti2 134.4(5) . . ?
C113 O17 Ti1 133.3(5) . . ?
C45 O4 Ti2 138.2(4) . . ?
Ti2 O8 Ag2 117.8(2) . . ?
C48 O8 Ag2 102.2(4) . . ?
C48 O8 Ti2 133.7(5) . . ?
C72 O18 Ti2 131.3(5) . . ?
C72 O13 Ag3 117.5(5) . . ?
C113 O3 Ag4 116.2(4) . . ?
Ag1 N2 H2A 107.5 . . ?
Ag1 N2 H2B 107.5 . . ?
H2A N2 H2B 107.0 . . ?
C80 N2 Ag1 119.3(4) . . ?
C80 N2 H2A 107.5 . . ?
C80 N2 H2B 107.5 . . ?
Ag3 N4 H4A 106.4 . . ?
Ag3 N4 H4B 106.4 . . ?
H4A N4 H4B 106.5 . . ?
C23 N4 Ag3 123.6(5) . . ?
C23 N4 H4A 106.4 . . ?
C23 N4 H4B 106.4 . . ?
O15 C39 C114 120.0(7) . . ?
O15 C39 O1 119.2(6) . . ?
O1 C39 C114 120.8(6) . . ?
Ag4 N3 H3A 106.5 . . ?
Ag4 N3 H3B 106.5 . . ?
H3A N3 H3B 106.5 . . ?
C99 N3 Ag4 123.5(5) . . ?
C99 N3 H3A 106.5 . . ?
C99 N3 H3B 106.5 . . ?
Ag2 N5 H5A 76.8 . . ?
Ag2 N5 H5B 74.4 . . ?
H5A N5 H5B 120.0 . . ?
C87 N5 Ag2 119.8(5) . . ?
C87 N5 H5A 120.0 . . ?
C87 N5 H5B 120.0 . . ?
O7 C38 C22 118.6(6) . . ?
O7 C38 C50 119.6(6) . . ?
C22 C38 C50 121.7(6) . . ?
O16 C35 C66 118.9(6) . . ?
O16 C35 C53 119.4(6) . . ?
C66 C35 C53 121.7(6) . . ?
C116 C112 C86 116.4(7) . . ?
C116 C112 C78 123.2(6) . . ?
C78 C112 C86 120.4(6) . . ?
C35 C66 C37 121.1(6) . . ?
C35 C66 C125 118.3(7) . . ?
C125 C66 C37 120.5(7) . . ?
C67 C77 C45 120.0(7) . . ?
C67 C77 C6 119.0(7) . . ?
C45 C77 C6 121.0(7) . . ?
H19A C19 H19B 107.5 . . ?
C22 C19 H19A 108.5 . . ?
C22 C19 H19B 108.5 . . ?
C7 C19 H19A 108.5 . . ?
C7 C19 H19B 108.5 . . ?
C7 C19 C22 115.1(6) . . ?
O17 C113 C52 121.9(6) . . ?
O3 C113 O17 120.7(7) . . ?
O3 C113 C52 117.5(7) . . ?
C38 C22 C19 119.1(6) . . ?
C38 C22 C3 119.6(6) . . ?
C3 C22 C19 121.2(6) . . ?
C115 C7 C19 120.4(7) . . ?
C115 C7 C41 117.6(7) . . ?
C41 C7 C19 122.0(6) . . ?
C120 C36 C37 120.3(6) . . ?
C92 C36 C37 119.7(6) . . ?
C92 C36 C120 120.0(6) . . ?
C115 C114 C39 123.9(6) . . ?
C75 C114 C39 116.9(6) . . ?
C75 C114 C115 119.2(7) . . ?
C77 C67 H67 118.4 . . ?
C77 C67 C86 123.2(7) . . ?
C86 C67 H67 118.4 . . ?
C67 C86 C112 117.2(7) . . ?
C67 C86 C13 122.1(7) . . ?
C13 C86 C112 120.6(7) . . ?
C70 C29 H29 118.4 . . ?
C52 C29 H29 118.4 . . ?
C52 C29 C70 123.2(7) . . ?
O11 C115 C7 118.6(6) . . ?
O11 C115 C114 119.1(6) . . ?
C7 C115 C114 122.2(7) . . ?
C69 C68 H68 119.2 . . ?
C28 C68 H68 119.2 . . ?
C28 C68 C69 121.6(7) . . ?
C38 C50 C48 122.3(6) . . ?
C11 C50 C38 119.2(7) . . ?
C11 C50 C48 118.5(6) . . ?
C66 C37 C36 115.6(6) . . ?
C66 C37 H37A 108.4 . . ?
C66 C37 H37B 108.4 . . ?
C36 C37 H37A 108.4 . . ?
C36 C37 H37B 108.4 . . ?
H37A C37 H37B 107.4 . . ?
C112 C116 H116 118.5 . . ?
C93 C116 C112 123.0(7) . . ?
C93 C116 H116 118.5 . . ?
C68 C69 C120 120.5(7) . . ?
C68 C69 C132 121.3(7) . . ?
C120 C69 C132 118.3(7) . . ?
O4 C45 C77 120.9(6) . . ?
O4 C45 C78 119.8(6) . . ?
C78 C45 C77 119.2(7) . . ?
C7 C41 C102 122.9(7) . . ?
C121 C41 C7 121.1(7) . . ?
C121 C41 C102 115.8(7) . . ?
O9 C117 C71 119.8(6) . . ?
O9 C117 C52 120.0(6) . . ?
C71 C117 C52 120.2(6) . . ?
C118 C20 H20 119.8 . . ?
C118 C20 C81 120.4(8) . . ?
C81 C20 H20 119.8 . . ?
C68 C28 C72 118.2(6) . . ?
C68 C28 C92 118.6(7) . . ?
C92 C28 C72 123.2(7) . . ?
O8 C48 C50 118.4(6) . . ?
O19 C48 O8 122.8(7) . . ?
O19 C48 C50 118.8(7) . . ?
C20 C118 H118 119.1 . . ?
C20 C118 C120 121.8(7) . . ?
C120 C118 H118 119.1 . . ?
C29 C70 C123 117.6(7) . . ?
C16 C70 C29 123.2(8) . . ?
C16 C70 C123 119.2(8) . . ?
H89A C89 H89B 107.3 . . ?
C71 C89 H89A 108.1 2_556 . ?
C71 C89 H89A 108.1 . . ?
C71 C89 H89B 108.1 . . ?
C71 C89 H89B 108.1 2_556 . ?
C71 C89 C71 117.0(8) . 2_556 ?
C35 C53 C74 122.7(6) . . ?
C60 C53 C35 119.5(7) . . ?
C60 C53 C74 117.7(7) . . ?
C69 C120 C36 119.0(7) . . ?
C118 C120 C36 123.2(7) . . ?
C118 C120 C69 117.7(7) . . ?
C117 C71 C89 117.9(6) . . ?
C117 C71 C123 119.6(7) . . ?
C123 C71 C89 122.3(6) . . ?
C29 C52 C113 119.7(7) . . ?
C29 C52 C117 119.1(7) . . ?
C117 C52 C113 121.1(6) . . ?
C53 C60 H60 119.1 . . ?
C53 C60 C49 121.7(8) . . ?
C49 C60 H60 119.1 . . ?
C41 C121 C21 120.3(7) . . ?
C75 C121 C41 118.5(7) . . ?
C75 C121 C21 121.2(7) . . ?
O18 C72 C28 120.3(6) . . ?
O13 C72 O18 120.0(7) . . ?
O13 C72 C28 119.6(7) . . ?
C114 C75 C121 121.2(7) . . ?
C114 C75 H75 119.4 . . ?
C121 C75 H75 119.4 . . ?
C96 C10 P2 121.2(7) . . ?
C55 C10 P2 118.6(6) . . ?
C55 C10 C96 120.2(8) . . ?
P2 C122 H12A 109.4 . . ?
P2 C122 H12B 109.4 . . ?
P4 C122 P2 111.3(4) . . ?
P4 C122 H12A 109.4 . . ?
P4 C122 H12B 109.4 . . ?
H12A C122 H12B 108.0 . . ?
C22 C3 C124 118.3(7) . . ?
C15 C3 C22 123.6(7) . . ?
C15 C3 C124 118.1(7) . . ?
C3 C15 H15 119.0 . . ?
C138 C15 C3 122.0(8) . . ?
C138 C15 H15 119.0 . . ?
O12 C6 C77 119.7(7) . . ?
O2 C6 O12 121.0(7) . . ?
O2 C6 C77 119.3(8) . . ?
C70 C123 C5 117.6(7) . . ?
C71 C123 C70 120.1(7) . . ?
C71 C123 C5 122.3(8) . . ?
C108 C73 P3 117.2(6) . . ?
C142 C73 P3 124.1(7) . . ?
C142 C73 C108 118.7(8) . . ?
O6 C92 C36 120.2(6) . . ?
O6 C92 C28 119.5(7) . . ?
C36 C92 C28 120.3(7) . . ?
C4 C63 P4 126.9(7) . . ?
C4 C63 C110 117.5(8) . . ?
C110 C63 P4 115.6(7) . . ?
C11 C124 C3 120.7(7) . . ?
C11 C124 C134 120.4(7) . . ?
C134 C124 C3 118.7(8) . . ?
O10 C74 C53 121.1(6) . . ?
O5 C74 O10 119.0(7) . . ?
O5 C74 C53 119.9(7) . . ?
C50 C11 C124 120.3(7) . . ?
C50 C11 H11 119.8 . . ?
C124 C11 H11 119.8 . . ?
H43A C43 H43B 107.3 . . ?
C78 C43 H43A 108.2 . . ?
C78 C43 H43A 108.2 2_556 . ?
C78 C43 H43B 108.2 2_556 . ?
C78 C43 H43B 108.2 . . ?
C78 C43 C78 116.4(8) . 2_556 ?
C66 C125 C49 119.3(7) . . ?
C57 C125 C66 122.2(8) . . ?
C57 C125 C49 118.4(8) . . ?
C112 C78 C43 121.7(5) . . ?
C45 C78 C112 119.8(6) . . ?
C45 C78 C43 118.5(6) . . ?
C86 C13 H13 119.5 . . ?
C105 C13 C86 120.9(8) . . ?
C105 C13 H13 119.5 . . ?
C20 C81 H81 120.5 . . ?
C132 C81 C20 118.9(8) . . ?
C132 C81 H81 120.5 . . ?
C84 C126 C23 120.4(8) . . ?
C84 C126 C18 120.3(8) . . ?
C18 C126 C23 119.3(8) . . ?
C126 C84 H84 120.6 . . ?
C126 C84 C14 118.8(10) . . ?
C14 C84 H84 120.6 . . ?
C123 C5 H5 119.6 . . ?
C111 C5 C123 120.8(9) . . ?
C111 C5 H5 119.6 . . ?
N5 C87 H87 108.7 . . ?
N5 C87 C90 111.0(7) . . ?
N5 C87 C23 110.0(6) . . ?
C90 C87 H87 108.7 . . ?
C23 C87 H87 108.7 . . ?
C23 C87 C90 109.7(7) . . ?
C42 C127 P2 118.1(6) . . ?
C31 C127 P2 124.5(6) . . ?
C31 C127 C42 117.4(7) . . ?
C131 C90 C87 121.8(8) . . ?
C131 C90 C44 120.0(10) . . ?
C44 C90 C87 118.1(10) . . ?
C25 C95 P4 119.5(7) . . ?
C25 C95 C94 119.5(9) . . ?
C94 C95 P4 121.0(7) . . ?
C116 C93 H93 120.1 . . ?
C116 C93 C105 119.8(8) . . ?
C105 C93 H93 120.1 . . ?
C47 C128 C80 121.0(8) . . ?
C47 C128 C136 118.8(9) . . ?
C136 C128 C80 120.2(8) . . ?
C10 C96 H96 120.5 . . ?
C8 C96 C10 119.1(9) . . ?
C8 C96 H96 120.5 . . ?
C10 C55 H55 120.0 . . ?
C10 C55 C30 120.1(8) . . ?
C30 C55 H55 120.0 . . ?
N3 C99 H99 107.7 . . ?
N3 C99 C80 111.9(7) . . ?
N3 C99 C130 111.6(7) . . ?
C80 C99 H99 107.7 . . ?
C130 C99 H99 107.7 . . ?
C130 C99 C80 110.0(7) . . ?
C54 C129 P3 116.8(8) . . ?
C104 C129 P3 122.6(7) . . ?
C104 C129 C54 120.5(9) . . ?
C41 C102 H102 119.2 . . ?
C133 C102 C41 121.6(8) . . ?
C133 C102 H102 119.2 . . ?
N2 C80 C128 111.3(6) . . ?
N2 C80 C99 110.5(6) . . ?
N2 C80 H80 107.4 . . ?
C128 C80 C99 112.5(7) . . ?
C128 C80 H80 107.4 . . ?
C99 C80 H80 107.4 . . ?
C13 C105 C93 119.1(8) . . ?
C13 C105 H105 120.5 . . ?
C93 C105 H105 120.5 . . ?
C137 C130 C99 122.0(9) . . ?
C137 C130 C64 118.9(10) . . ?
C64 C130 C99 118.9(10) . . ?
C73 C108 H108 120.4 . . ?
C73 C108 C24 119.1(9) . . ?
C24 C108 H108 120.4 . . ?
C42 C2 H2 119.9 . . ?
C42 C2 C135 120.3(9) . . ?
C135 C2 H2 119.9 . . ?
C5 C111 H111 119.5 . . ?
C5 C111 C82 120.9(9) . . ?
C82 C111 H111 119.5 . . ?
C90 C131 H131 120.0 . . ?
C90 C131 C83 120.0(12) . . ?
C83 C131 H131 120.0 . . ?
C96 C8 H8 119.9 . . ?
C100 C8 C96 120.2(9) . . ?
C100 C8 H8 119.9 . . ?
C24 C98 H98 120.0 . . ?
C24 C98 C140 119.9(9) . . ?
C140 C98 H98 120.0 . . ?
C70 C16 H16 118.3 . . ?
C82 C16 C70 123.4(9) . . ?
C82 C16 H16 118.3 . . ?
C69 C132 H132 118.7 . . ?
C81 C132 C69 122.6(8) . . ?
C81 C132 H132 118.7 . . ?
N4 C23 C126 110.7(7) . . ?
N4 C23 C87 111.3(7) . . ?
N4 C23 H23 108.0 . . ?
C126 C23 H23 108.0 . . ?
C87 C23 C126 110.8(7) . . ?
C87 C23 H23 108.0 . . ?
C125 C57 H57 120.0 . . ?
C17 C57 C125 120.0(10) . . ?
C17 C57 H57 120.0 . . ?
C55 C30 H30 120.0 . . ?
C55 C30 C100 119.9(9) . . ?
C100 C30 H30 120.0 . . ?
C102 C133 H133 119.4 . . ?
C102 C133 C106 121.3(8) . . ?
C106 C133 H133 119.4 . . ?
C121 C21 H21 119.3 . . ?
C106 C21 C121 121.3(9) . . ?
C106 C21 H21 119.3 . . ?
C128 C47 H47 119.4 . . ?
C128 C47 C40 121.3(10) . . ?
C40 C47 H47 119.4 . . ?
C127 C42 H42 118.8 . . ?
C2 C42 C127 122.5(9) . . ?
C2 C42 H42 118.8 . . ?
C124 C134 H134 119.3 . . ?
C141 C134 C124 121.4(9) . . ?
C141 C134 H134 119.3 . . ?
C60 C49 C125 119.2(7) . . ?
C60 C49 C144 122.5(8) . . ?
C144 C49 C125 118.4(8) . . ?
C127 C31 H31 119.3 . . ?
C127 C31 C76 121.3(8) . . ?
C76 C31 H31 119.3 . . ?
C129 C54 H54 120.8 . . ?
C129 C54 C146 118.4(10) . . ?
C146 C54 H54 120.8 . . ?
C2 C135 H135 120.6 . . ?
C76 C135 C2 118.9(8) . . ?
C76 C135 H135 120.6 . . ?
C46 C61 H61 119.1 . . ?
C62 C61 H61 119.1 . . ?
C62 C61 C46 121.8(11) . . ?
P3 C101 P5 110.9(4) . . ?
P3 C101 H10A 109.5 . . ?
P3 C101 H10B 109.5 . . ?
P5 C101 H10A 109.5 . . ?
P5 C101 H10B 109.5 . . ?
H10A C101 H10B 108.1 . . ?
C126 C18 H18 119.5 . . ?
C126 C18 C12 121.0(11) . . ?
C12 C18 H18 119.5 . . ?
C128 C136 H136 120.1 . . ?
C26 C136 C128 119.9(10) . . ?
C26 C136 H136 120.1 . . ?
C90 C44 H44 120.2 . . ?
C145 C44 C90 119.7(14) . . ?
C145 C44 H44 120.2 . . ?
C88 C59 H59 118.7 . . ?
C88 C59 C58 122.7(10) . . ?
C58 C59 H59 118.7 . . ?
C95 C25 H25 119.7 . . ?
C95 C25 C46 120.6(9) . . ?
C46 C25 H25 119.7 . . ?
C130 C137 H137 118.3 . . ?
C130 C137 C65 123.4(12) . . ?
C65 C137 H137 118.3 . . ?
C31 C76 H76 120.2 . . ?
C135 C76 C31 119.6(9) . . ?
C135 C76 H76 120.2 . . ?
C108 C24 H24 119.4 . . ?
C98 C24 C108 121.3(11) . . ?
C98 C24 H24 119.4 . . ?
C111 C82 H82 121.0 . . ?
C16 C82 C111 117.9(8) . . ?
C16 C82 H82 121.0 . . ?
C15 C138 H138 119.7 . . ?
C15 C138 C141 120.7(9) . . ?
C141 C138 H138 119.7 . . ?
C59 C88 P5 119.8(7) . . ?
C59 C88 C139 118.1(11) . . ?
C139 C88 P5 121.9(9) . . ?
C57 C17 H17 119.5 . . ?
C57 C17 C119 121.1(9) . . ?
C119 C17 H17 119.5 . . ?
C95 C94 H94 120.4 . . ?
C62 C94 C95 119.2(10) . . ?
C62 C94 H94 120.4 . . ?
C88 C139 H139 119.9 . . ?
C27 C139 C88 120.3(13) . . ?
C27 C139 H139 119.9 . . ?
C8 C100 C30 120.4(9) . . ?
C8 C100 H100 119.8 . . ?
C30 C100 H100 119.8 . . ?
C129 C104 H104 119.8 . . ?
C129 C104 C109 120.4(10) . . ?
C109 C104 H104 119.8 . . ?
C133 C106 H106 120.2 . . ?
C21 C106 C133 119.5(9) . . ?
C21 C106 H106 120.2 . . ?
C98 C140 H140 120.3 . . ?
C98 C140 C142 119.3(9) . . ?
C142 C140 H140 120.3 . . ?
C63 C4 H4 119.7 . . ?
C63 C4 C148 120.7(10) . . ?
C148 C4 H4 119.7 . . ?
C47 C40 H40 120.5 . . ?
C97 C40 C47 119.1(10) . . ?
C97 C40 H40 120.5 . . ?
C84 C14 H14 120.3 . . ?
C9 C14 C84 119.4(11) . . ?
C9 C14 H14 120.3 . . ?
C134 C141 C138 119.1(9) . . ?
C134 C141 H141 120.4 . . ?
C138 C141 H141 120.4 . . ?
C148 C34 H34 119.0 . . ?
C148 C34 C103 122.0(10) . . ?
C103 C34 H34 119.0 . . ?
C136 C26 H26 120.0 . . ?
C97 C26 C136 120.0(10) . . ?
C97 C26 H26 120.0 . . ?
C61 C46 C25 117.8(10) . . ?
C61 C46 H46 121.1 . . ?
C25 C46 H46 121.1 . . ?
C73 C142 C140 121.5(10) . . ?
C73 C142 H142 119.2 . . ?
C140 C142 H142 119.2 . . ?
C59 C58 H58 121.9 . . ?
C59 C58 C147 116.2(13) . . ?
C147 C58 H58 121.9 . . ?
C32 C33 H33 120.0 . . ?
C32 C33 C85 120.0 . . ?
C85 C33 H33 120.0 . . ?
C33 C32 H32 120.0 . . ?
C33 C32 C143 120.0 . . ?
C143 C32 H32 120.0 . . ?
C32 C143 H143 120.0 . . ?
C51 C143 C32 120.0 . . ?
C51 C143 H143 120.0 . . ?
C143 C51 H51 120.0 . . ?
C143 C51 C107 120.0 . . ?
C107 C51 H51 120.0 . . ?
C51 C107 H107 120.0 . . ?
C85 C107 C51 120.0 . . ?
C85 C107 H107 120.0 . . ?
C33 C85 P5 119.7(4) . . ?
C107 C85 P5 119.5(5) . . ?
C107 C85 C33 120.0 . . ?
C49 C144 H144 119.7 . . ?
C119 C144 C49 120.6(10) . . ?
C119 C144 H144 119.7 . . ?
C40 C97 H97 119.5 . . ?
C26 C97 C40 121.0(9) . . ?
C26 C97 H97 119.5 . . ?
C61 C62 C94 121.1(11) . . ?
C61 C62 H62 119.4 . . ?
C94 C62 H62 119.4 . . ?
C104 C109 H109 119.4 . . ?
C56 C109 C104 121.3(11) . . ?
C56 C109 H109 119.4 . . ?
C44 C145 H145 119.5 . . ?
C91 C145 C44 120.9(13) . . ?
C91 C145 H145 119.5 . . ?
C139 C27 H27 120.4 . . ?
C147 C27 C139 119.2(12) . . ?
C147 C27 H27 120.4 . . ?
C131 C83 H83 120.7 . . ?
C131 C83 C91 118.6(14) . . ?
C91 C83 H83 120.7 . . ?
C17 C119 H119 119.3 . . ?
C144 C119 C17 121.4(9) . . ?
C144 C119 H119 119.3 . . ?
C54 C146 H146 119.8 . . ?
C56 C146 C54 120.4(11) . . ?
C56 C146 H146 119.8 . . ?
C109 C56 C146 119.0(11) . . ?
C109 C56 H56 120.5 . . ?
C146 C56 H56 120.5 . . ?
C14 C9 H9 118.8 . . ?
C12 C9 C14 122.4(10) . . ?
C12 C9 H9 118.8 . . ?
C145 C91 C83 120.8(11) . . ?
C145 C91 H91 119.6 . . ?
C83 C91 H91 119.6 . . ?
C58 C147 H147 118.3 . . ?
C27 C147 C58 123.4(13) . . ?
C27 C147 H147 118.3 . . ?
C18 C12 H12 121.0 . . ?
C9 C12 C18 117.9(11) . . ?
C9 C12 H12 121.0 . . ?
C63 C110 H110 119.4 . . ?
C103 C110 C63 121.1(11) . . ?
C103 C110 H110 119.4 . . ?
C137 C65 H65 121.7 . . ?
C137 C65 C79 116.6(13) . . ?
C79 C65 H65 121.7 . . ?
C4 C148 H148 120.2 . . ?
C34 C148 C4 119.7(11) . . ?
C34 C148 H148 120.2 . . ?
C34 C103 C110 118.9(11) . . ?
C34 C103 H103 120.5 . . ?
C110 C103 H103 120.5 . . ?
C130 C64 H64 120.7 . . ?
C149 C64 C130 118.6(15) . . ?
C149 C64 H64 120.7 . . ?
C65 C79 H79 120.6 . . ?
C149 C79 C65 118.7(13) . . ?
C149 C79 H79 120.6 . . ?
C64 C149 C79 123.6(16) . . ?
C64 C149 H149 118.2 . . ?
C79 C149 H149 118.2 . . ?
C39 O1 Ti1 128.7(4) . . ?

loop_
_geom_bond_atom_site_label_1
_geom_bond_atom_site_label_2
_geom_bond_distance
_geom_bond_site_symmetry_2
_geom_bond_publ_flag
Ag1 Ag4 3.0936(8) . ?
Ag1 P2 2.363(2) . ?
Ag1 O10 2.427(5) 2_556 ?
Ag1 N2 2.261(6) . ?
Ag4 P4 2.356(2) . ?
Ag4 O3 2.400(5) . ?
Ag4 N3 2.223(7) . ?
Ag2 P3 2.373(2) . ?
Ag2 O8 2.486(5) . ?
Ag2 N5 2.290(7) . ?
Ag3 P5 2.329(2) . ?
Ag3 O13 2.374(5) . ?
Ag3 N4 2.196(7) . ?
Ti1 O9 1.861(5) . ?
Ti1 O11 1.864(5) . ?
Ti1 O16 1.858(5) 2_556 ?
Ti1 O10 2.032(5) 2_556 ?
Ti1 O17 2.052(5) . ?
Ti1 O1 1.992(5) . ?
Ti2 O7 1.849(5) . ?
Ti2 O6 1.866(5) . ?
Ti2 O12 2.009(5) . ?
Ti2 O4 1.862(5) . ?
Ti2 O8 2.023(5) . ?
Ti2 O18 2.011(5) . ?
P2 C10 1.823(9) . ?
P2 C122 1.841(8) . ?
P2 C127 1.808(8) . ?
P4 C122 1.833(8) . ?
P4 C63 1.812(8) . ?
P4 C95 1.823(9) . ?
P3 C73 1.834(8) . ?
P3 C129 1.826(10) . ?
P3 C101 1.837(9) . ?
P5 C101 1.861(9) . ?
P5 C88 1.807(11) . ?
P5 C85 1.871(6) . ?
O9 C117 1.352(8) . ?
O11 C115 1.350(8) . ?
O7 C38 1.339(8) . ?
O16 C35 1.355(8) . ?
O10 C74 1.308(9) . ?
O6 C92 1.323(9) . ?
O12 C6 1.282(10) . ?
O17 C113 1.262(9) . ?
O15 C39 1.244(9) . ?
O4 C45 1.316(9) . ?
O8 C48 1.282(9) . ?
O18 C72 1.310(9) . ?
O13 C72 1.256(9) . ?
O3 C113 1.258(8) . ?
O2 C6 1.247(9) . ?
O19 C48 1.237(9) . ?
N2 H2A 0.9100 . ?
N2 H2B 0.9100 . ?
N2 C80 1.499(9) . ?
O5 C74 1.228(9) . ?
N4 H4A 0.9100 . ?
N4 H4B 0.9100 . ?
N4 C23 1.496(10) . ?
C39 C114 1.498(10) . ?
C39 O1 1.362(9) . ?
N3 H3A 0.9100 . ?
N3 H3B 0.9100 . ?
N3 C99 1.456(11) . ?
N5 H5A 0.8800 . ?
N5 H5B 0.8800 . ?
N5 C87 1.481(9) . ?
C38 C22 1.395(10) . ?
C38 C50 1.422(9) . ?
C35 C66 1.389(10) . ?
C35 C53 1.421(10) . ?
C112 C86 1.446(10) . ?
C112 C116 1.406(10) . ?
C112 C78 1.413(11) . ?
C66 C37 1.511(10) . ?
C66 C125 1.435(10) . ?
C77 C67 1.361(11) . ?
C77 C45 1.436(10) . ?
C77 C6 1.500(11) . ?
C19 H19A 0.9900 . ?
C19 H19B 0.9900 . ?
C19 C22 1.532(9) . ?
C19 C7 1.508(10) . ?
C113 C52 1.488(10) . ?
C22 C3 1.416(10) . ?
C7 C115 1.386(10) . ?
C7 C41 1.431(11) . ?
C36 C37 1.515(10) . ?
C36 C120 1.423(10) . ?
C36 C92 1.394(10) . ?
C114 C115 1.412(10) . ?
C114 C75 1.394(10) . ?
C67 H67 0.9500 . ?
C67 C86 1.397(11) . ?
C86 C13 1.395(11) . ?
C29 H29 0.9500 . ?
C29 C70 1.407(12) . ?
C29 C52 1.342(10) . ?
C68 H68 0.9500 . ?
C68 C69 1.389(11) . ?
C68 C28 1.387(11) . ?
C50 C48 1.507(10) . ?
C50 C11 1.377(11) . ?
C37 H37A 0.9900 . ?
C37 H37B 0.9900 . ?
C116 H116 0.9500 . ?
C116 C93 1.352(12) . ?
C69 C120 1.416(10) . ?
C69 C132 1.439(12) . ?
C45 C78 1.403(9) . ?
C41 C121 1.422(11) . ?
C41 C102 1.443(11) . ?
C117 C71 1.378(10) . ?
C117 C52 1.439(10) . ?
C20 H20 0.9500 . ?
C20 C118 1.376(11) . ?
C20 C81 1.413(12) . ?
C28 C72 1.455(11) . ?
C28 C92 1.445(10) . ?
C118 H118 0.9500 . ?
C118 C120 1.409(10) . ?
C70 C123 1.422(11) . ?
C70 C16 1.407(11) . ?
C89 H89A 0.9900 . ?
C89 H89B 0.9900 . ?
C89 C71 1.522(9) 2_556 ?
C89 C71 1.522(9) . ?
C53 C60 1.366(11) . ?
C53 C74 1.482(11) . ?
C71 C123 1.417(10) . ?
C60 H60 0.9500 . ?
C60 C49 1.396(12) . ?
C121 C75 1.404(11) . ?
C121 C21 1.424(11) . ?
C75 H75 0.9500 . ?
C10 C96 1.407(12) . ?
C10 C55 1.380(11) . ?
C122 H12A 0.9900 . ?
C122 H12B 0.9900 . ?
C3 C15 1.406(11) . ?
C3 C124 1.430(10) . ?
C15 H15 0.9500 . ?
C15 C138 1.364(12) . ?
C123 C5 1.424(12) . ?
C73 C108 1.383(13) . ?
C73 C142 1.363(12) . ?
C63 C4 1.367(13) . ?
C63 C110 1.401(13) . ?
C124 C11 1.419(12) . ?
C124 C134 1.421(11) . ?
C11 H11 0.9500 . ?
C43 H43A 0.9900 . ?
C43 H43B 0.9900 . ?
C43 C78 1.517(8) 2_556 ?
C43 C78 1.517(8) . ?
C125 C57 1.409(12) . ?
C125 C49 1.439(12) . ?
C13 H13 0.9500 . ?
C13 C105 1.371(12) . ?
C81 H81 0.9500 . ?
C81 C132 1.336(13) . ?
C126 C84 1.378(13) . ?
C126 C23 1.522(11) . ?
C126 C18 1.392(13) . ?
C84 H84 0.9500 . ?
C84 C14 1.406(13) . ?
C5 H5 0.9500 . ?
C5 C111 1.383(13) . ?
C87 H87 1.0000 . ?
C87 C90 1.533(13) . ?
C87 C23 1.514(11) . ?
C127 C42 1.381(11) . ?
C127 C31 1.371(11) . ?
C90 C131 1.356(16) . ?
C90 C44 1.393(14) . ?
C95 C25 1.362(12) . ?
C95 C94 1.393(13) . ?
C93 H93 0.9500 . ?
C93 C105 1.441(12) . ?
C128 C80 1.502(12) . ?
C128 C47 1.382(12) . ?
C128 C136 1.411(13) . ?
C96 H96 0.9500 . ?
C96 C8 1.392(14) . ?
C55 H55 0.9500 . ?
C55 C30 1.384(12) . ?
C99 H99 1.0000 . ?
C99 C80 1.518(11) . ?
C99 C130 1.516(12) . ?
C129 C54 1.390(12) . ?
C129 C104 1.357(14) . ?
C102 H102 0.9500 . ?
C102 C133 1.349(11) . ?
C80 H80 1.0000 . ?
C105 H105 0.9500 . ?
C130 C137 1.369(15) . ?
C130 C64 1.414(16) . ?
C108 H108 0.9500 . ?
C108 C24 1.399(14) . ?
C2 H2 0.9500 . ?
C2 C42 1.352(12) . ?
C2 C135 1.384(14) . ?
C111 H111 0.9500 . ?
C111 C82 1.425(15) . ?
C131 H131 0.9500 . ?
C131 C83 1.386(15) . ?
C8 H8 0.9500 . ?
C8 C100 1.377(14) . ?
C98 H98 0.9500 . ?
C98 C24 1.349(15) . ?
C98 C140 1.366(15) . ?
C16 H16 0.9500 . ?
C16 C82 1.350(14) . ?
C132 H132 0.9500 . ?
C23 H23 1.0000 . ?
C57 H57 0.9500 . ?
C57 C17 1.373(12) . ?
C30 H30 0.9500 . ?
C30 C100 1.390(14) . ?
C133 H133 0.9500 . ?
C133 C106 1.413(14) . ?
C21 H21 0.9500 . ?
C21 C106 1.337(14) . ?
C47 H47 0.9500 . ?
C47 C40 1.391(15) . ?
C42 H42 0.9500 . ?
C134 H134 0.9500 . ?
C134 C141 1.381(14) . ?
C49 C144 1.419(12) . ?
C31 H31 0.9500 . ?
C31 C76 1.397(11) . ?
C54 H54 0.9500 . ?
C54 C146 1.410(14) . ?
C135 H135 0.9500 . ?
C135 C76 1.379(13) . ?
C61 H61 0.9500 . ?
C61 C46 1.381(16) . ?
C61 C62 1.322(16) . ?
C101 H10A 0.9900 . ?
C101 H10B 0.9900 . ?
C18 H18 0.9500 . ?
C18 C12 1.398(14) . ?
C136 H136 0.9500 . ?
C136 C26 1.391(13) . ?
C44 H44 0.9500 . ?
C44 C145 1.384(17) . ?
C59 H59 0.9500 . ?
C59 C88 1.367(15) . ?
C59 C58 1.376(15) . ?
C25 H25 0.9500 . ?
C25 C46 1.397(14) . ?
C137 H137 0.9500 . ?
C137 C65 1.402(14) . ?
C76 H76 0.9500 . ?
C24 H24 0.9500 . ?
C82 H82 0.9500 . ?
C138 H138 0.9500 . ?
C138 C141 1.407(14) . ?
C88 C139 1.418(14) . ?
C17 H17 0.9500 . ?
C17 C119 1.380(17) . ?
C94 H94 0.9500 . ?
C94 C62 1.370(15) . ?
C139 H139 0.9500 . ?
C139 C27 1.359(19) . ?
C100 H100 0.9500 . ?
C104 H104 0.9500 . ?
C104 C109 1.380(15) . ?
C106 H106 0.9500 . ?
C140 H140 0.9500 . ?
C140 C142 1.391(13) . ?
C4 H4 0.9500 . ?
C4 C148 1.404(14) . ?
C40 H40 0.9500 . ?
C40 C97 1.385(17) . ?
C14 H14 0.9500 . ?
C14 C9 1.386(17) . ?
C141 H141 0.9500 . ?
C34 H34 0.9500 . ?
C34 C148 1.321(17) . ?
C34 C103 1.366(18) . ?
C26 H26 0.9500 . ?
C26 C97 1.374(16) . ?
C46 H46 0.9500 . ?
C142 H142 0.9500 . ?
C58 H58 0.9500 . ?
C58 C147 1.394(19) . ?
C33 H33 0.9500 . ?
C33 C32 1.3900 . ?
C33 C85 1.3900 . ?
C32 H32 0.9500 . ?
C32 C143 1.3900 . ?
C143 H143 0.9500 . ?
C143 C51 1.3900 . ?
C51 H51 0.9500 . ?
C51 C107 1.3900 . ?
C107 H107 0.9500 . ?
C107 C85 1.3900 . ?
C144 H144 0.9500 . ?
C144 C119 1.340(16) . ?
C97 H97 0.9500 . ?
C62 H62 0.9500 . ?
C109 H109 0.9500 . ?
C109 C56 1.362(17) . ?
C145 H145 0.9500 . ?
C145 C91 1.30(2) . ?
C27 H27 0.9500 . ?
C27 C147 1.35(2) . ?
C83 H83 0.9500 . ?
C83 C91 1.42(2) . ?
C119 H119 0.9500 . ?
C146 H146 0.9500 . ?
C146 C56 1.383(17) . ?
C56 H56 0.9500 . ?
C9 H9 0.9500 . ?
C9 C12 1.361(18) . ?
C91 H91 0.9500 . ?
C147 H147 0.9500 . ?
C12 H12 0.9500 . ?
C110 H110 0.9500 . ?
C110 C103 1.371(14) . ?
C65 H65 0.9500 . ?
C65 C79 1.42(2) . ?
C148 H148 0.9500 . ?
C103 H103 0.9500 . ?
C64 H64 0.9500 . ?
C64 C149 1.35(2) . ?
C79 H79 0.9500 . ?
C79 C149 1.39(3) . ?
C149 H149 0.9500 . ?

loop_
_geom_torsion_atom_site_label_1
_geom_torsion_atom_site_label_2
_geom_torsion_atom_site_label_3
_geom_torsion_atom_site_label_4
_geom_torsion
_geom_torsion_site_symmetry_1
_geom_torsion_site_symmetry_2
_geom_torsion_site_symmetry_3
_geom_torsion_site_symmetry_4
_geom_torsion_publ_flag
Ag1 P2 C10 C96 -178.9(6) . . . . ?
Ag1 P2 C10 C55 0.9(7) . . . . ?
Ag1 P2 C122 P4 -55.0(5) . . . . ?
Ag1 P2 C127 C42 58.0(7) . . . . ?
Ag1 P2 C127 C31 -118.8(7) . . . . ?
Ag1 O10 C74 O5 -14.1(9) 2_556 . . . ?
Ag1 O10 C74 C53 164.5(6) 2_556 . . . ?
Ag1 N2 C80 C128 -145.5(5) . . . . ?
Ag1 N2 C80 C99 88.7(7) . . . . ?
Ag4 P4 C122 P2 41.5(5) . . . . ?
Ag4 P4 C63 C4 134.8(9) . . . . ?
Ag4 P4 C63 C110 -46.8(9) . . . . ?
Ag4 P4 C95 C25 -12.1(8) . . . . ?
Ag4 P4 C95 C94 168.7(6) . . . . ?
Ag4 O3 C113 O17 31.1(8) . . . . ?
Ag4 O3 C113 C52 -147.0(5) . . . . ?
Ag4 N3 C99 C80 -52.2(8) . . . . ?
Ag4 N3 C99 C130 71.5(8) . . . . ?
Ag2 P3 C73 C108 38.7(8) . . . . ?
Ag2 P3 C73 C142 -142.0(8) . . . . ?
Ag2 P3 C129 C54 -2.6(8) . . . . ?
Ag2 P3 C129 C104 173.8(7) . . . . ?
Ag2 P3 C101 P5 -57.3(6) . . . . ?
Ag2 O8 C48 O19 -8.8(9) . . . . ?
Ag2 O8 C48 C50 171.6(6) . . . . ?
Ag2 N5 C87 C90 -146.8(6) . . . . ?
Ag2 N5 C87 C23 91.6(7) . . . . ?
Ag3 P5 C101 P3 40.1(6) . . . . ?
Ag3 P5 C88 C59 -15.6(9) . . . . ?
Ag3 P5 C88 C139 169.6(7) . . . . ?
Ag3 P5 C85 C33 -100.5(5) . . . . ?
Ag3 P5 C85 C107 69.5(5) . . . . ?
Ag3 O13 C72 O18 23.3(9) . . . . ?
Ag3 O13 C72 C28 -152.2(5) . . . . ?
Ag3 N4 C23 C126 80.8(8) . . . . ?
Ag3 N4 C23 C87 -42.9(9) . . . . ?
Ti1 O9 C117 C71 179.4(5) . . . . ?
Ti1 O9 C117 C52 0.7(10) . . . . ?
Ti1 O11 C115 C7 -161.5(5) . . . . ?
Ti1 O11 C115 C114 19.1(10) . . . . ?
Ti1 O16 C35 C66 -178.2(5) 2_556 . . . ?
Ti1 O16 C35 C53 2.8(11) 2_556 . . . ?
Ti1 O10 C74 O5 -163.4(6) 2_556 . . . ?
Ti1 O10 C74 C53 15.2(11) 2_556 . . . ?
Ti1 O17 C113 O3 172.1(5) . . . . ?
Ti1 O17 C113 C52 -9.9(10) . . . . ?
Ti2 O7 C38 C22 -171.1(5) . . . . ?
Ti2 O7 C38 C50 11.3(11) . . . . ?
Ti2 O6 C92 C36 -167.5(5) . . . . ?
Ti2 O6 C92 C28 14.8(11) . . . . ?
Ti2 O12 C6 O2 168.6(5) . . . . ?
Ti2 O12 C6 C77 -12.6(11) . . . . ?
Ti2 O4 C45 C77 7.6(11) . . . . ?
Ti2 O4 C45 C78 -171.7(5) . . . . ?
Ti2 O8 C48 O19 -158.7(6) . . . . ?
Ti2 O8 C48 C50 21.7(11) . . . . ?
Ti2 O18 C72 O13 167.3(5) . . . . ?
Ti2 O18 C72 C28 -17.2(11) . . . . ?
P2 C10 C96 C8 -179.8(7) . . . . ?
P2 C10 C55 C30 -179.6(6) . . . . ?
P2 C127 C42 C2 -175.2(8) . . . . ?
P2 C127 C31 C76 176.6(8) . . . . ?
P4 C63 C4 C148 175.1(10) . . . . ?
P4 C63 C110 C103 -176.3(11) . . . . ?
P4 C95 C25 C46 -178.0(8) . . . . ?
P4 C95 C94 C62 179.5(8) . . . . ?
P3 C73 C108 C24 -176.7(8) . . . . ?
P3 C73 C142 C140 176.9(9) . . . . ?
P3 C129 C54 C146 176.5(7) . . . . ?
P3 C129 C104 C109 -176.3(8) . . . . ?
P5 C88 C139 C27 176.6(9) . . . . ?
O9 Ti1 O11 C115 170.0(6) . . . . ?
O9 C117 C71 C89 0.2(9) . . . . ?
O9 C117 C71 C123 175.1(6) . . . . ?
O9 C117 C52 C113 5.6(10) . . . . ?
O9 C117 C52 C29 -178.4(6) . . . . ?
O11 Ti1 O9 C117 89.4(6) . . . . ?
O7 Ti2 O6 C92 173.4(7) . . . . ?
O7 Ti2 O4 C45 81.8(7) . . . . ?
O7 C38 C22 C19 1.3(10) . . . . ?
O7 C38 C22 C3 178.4(7) . . . . ?
O7 C38 C50 C48 -2.4(11) . . . . ?
O7 C38 C50 C11 177.9(7) . . . . ?
O16 Ti1 O9 C117 -173.9(6) 2_556 . . . ?
O16 Ti1 O11 C115 71.6(6) 2_556 . . . ?
O16 C35 C66 C37 -1.2(10) . . . . ?
O16 C35 C66 C125 176.4(7) . . . . ?
O16 C35 C53 C60 178.8(7) . . . . ?
O16 C35 C53 C74 -0.3(11) . . . . ?
O10 Ti1 O9 C117 -88.2(6) 2_556 . . . ?
O10 Ti1 O11 C115 -20.6(14) 2_556 . . . ?
O6 Ti2 O7 C38 93.3(7) . . . . ?
O6 Ti2 O4 C45 178.8(7) . . . . ?
O12 Ti2 O7 C38 -87.5(7) . . . . ?
O12 Ti2 O6 C92 -2.5(15) . . . . ?
O12 Ti2 O4 C45 -12.6(7) . . . . ?
O17 Ti1 O9 C117 -6.9(6) . . . . ?
O17 Ti1 O11 C115 -105.2(6) . . . . ?
O17 C113 C52 C29 -177.0(6) . . . . ?
O17 C113 C52 C117 -0.9(10) . . . . ?
O15 C39 C114 C115 174.7(7) . . . . ?
O15 C39 C114 C75 -4.6(10) . . . . ?
O15 C39 O1 Ti1 171.5(5) . . . . ?
O4 Ti2 O7 C38 -172.1(7) . . . . ?
O4 Ti2 O6 C92 75.6(7) . . . . ?
O4 C45 C78 C112 177.5(6) . . . . ?
O4 C45 C78 C43 -0.2(10) . . . . ?
O8 Ti2 O7 C38 -4.9(7) . . . . ?
O8 Ti2 O6 C92 -101.3(7) . . . . ?
O8 Ti2 O4 C45 -15.4(14) . . . . ?
O18 Ti2 O7 C38 -1.7(14) . . . . ?
O18 Ti2 O6 C92 -20.8(7) . . . . ?
O18 Ti2 O4 C45 -95.9(7) . . . . ?
O3 C113 C52 C29 1.1(10) . . . . ?
O3 C113 C52 C117 177.2(6) . . . . ?
C39 C114 C115 O11 1.1(10) . . . . ?
C39 C114 C115 C7 -178.3(7) . . . . ?
C39 C114 C75 C121 -179.1(7) . . . . ?
N3 C99 C80 N2 -48.9(8) . . . . ?
N3 C99 C80 C128 -174.0(7) . . . . ?
N3 C99 C130 C137 -58.0(12) . . . . ?
N3 C99 C130 C64 117.6(12) . . . . ?
N5 C87 C90 C131 -50.5(11) . . . . ?
N5 C87 C90 C44 133.3(8) . . . . ?
N5 C87 C23 N4 -56.6(9) . . . . ?
N5 C87 C23 C126 179.8(7) . . . . ?
C38 C22 C3 C15 -173.7(8) . . . . ?
C38 C22 C3 C124 5.4(11) . . . . ?
C38 C50 C48 O8 -12.4(11) . . . . ?
C38 C50 C48 O19 168.0(8) . . . . ?
C38 C50 C11 C124 2.0(12) . . . . ?
C35 C66 C37 C36 -121.8(7) . . . . ?
C35 C66 C125 C57 -169.9(8) . . . . ?
C35 C66 C125 C49 6.8(11) . . . . ?
C35 C53 C60 C49 3.0(13) . . . . ?
C35 C53 C74 O10 -8.3(12) . . . . ?
C35 C53 C74 O5 170.2(8) . . . . ?
C112 C86 C13 C105 -1.9(13) . . . . ?
C112 C116 C93 C105 0.8(13) . . . . ?
C66 C35 C53 C60 -0.2(11) . . . . ?
C66 C35 C53 C74 -179.3(7) . . . . ?
C66 C125 C57 C17 -179.4(9) . . . . ?
C66 C125 C49 C60 -4.2(13) . . . . ?
C66 C125 C49 C144 177.2(9) . . . . ?
C77 C67 C86 C112 3.0(12) . . . . ?
C77 C67 C86 C13 179.3(8) . . . . ?
C77 C45 C78 C112 -1.8(10) . . . . ?
C77 C45 C78 C43 -179.5(6) . . . . ?
C19 C22 C3 C15 3.3(12) . . . . ?
C19 C22 C3 C124 -177.6(7) . . . . ?
C19 C7 C115 O11 -1.8(10) . . . . ?
C19 C7 C115 C114 177.6(6) . . . . ?
C19 C7 C41 C121 -177.2(7) . . . . ?
C19 C7 C41 C102 7.3(11) . . . . ?
C22 C38 C50 C48 -179.9(7) . . . . ?
C22 C38 C50 C11 0.3(11) . . . . ?
C22 C19 C7 C115 -118.8(7) . . . . ?
C22 C19 C7 C41 62.7(9) . . . . ?
C22 C3 C15 C138 179.5(9) . . . . ?
C22 C3 C124 C11 -3.2(13) . . . . ?
C22 C3 C124 C134 -179.1(9) . . . . ?
C7 C19 C22 C38 -119.4(7) . . . . ?
C7 C19 C22 C3 63.6(9) . . . . ?
C7 C41 C121 C75 -1.9(12) . . . . ?
C7 C41 C121 C21 178.3(8) . . . . ?
C7 C41 C102 C133 -179.1(8) . . . . ?
C114 C39 O1 Ti1 -9.3(9) . . . . ?
C67 C77 C45 O4 -179.4(7) . . . . ?
C67 C77 C45 C78 -0.1(11) . . . . ?
C67 C77 C6 O12 -177.7(7) . . . . ?
C67 C77 C6 O2 1.2(11) . . . . ?
C67 C86 C13 C105 -178.1(9) . . . . ?
C86 C112 C116 C93 1.7(12) . . . . ?
C86 C112 C78 C45 4.4(10) . . . . ?
C86 C112 C78 C43 -178.0(6) . . . . ?
C86 C13 C105 C93 4.4(15) . . . . ?
C29 C70 C123 C71 -1.8(10) . . . . ?
C29 C70 C123 C5 175.8(7) . . . . ?
C29 C70 C16 C82 -177.5(8) . . . . ?
C115 C7 C41 C121 4.3(11) . . . . ?
C115 C7 C41 C102 -171.2(7) . . . . ?
C115 C114 C75 C121 1.5(11) . . . . ?
C68 C69 C120 C36 -2.3(11) . . . . ?
C68 C69 C120 C118 174.9(7) . . . . ?
C68 C69 C132 C81 -177.6(9) . . . . ?
C68 C28 C72 O18 -175.5(7) . . . . ?
C68 C28 C72 O13 0.0(11) . . . . ?
C68 C28 C92 O6 177.8(7) . . . . ?
C68 C28 C92 C36 0.1(11) . . . . ?
C50 C38 C22 C19 178.9(7) . . . . ?
C50 C38 C22 C3 -4.0(11) . . . . ?
C37 C66 C125 C57 7.7(12) . . . . ?
C37 C66 C125 C49 -175.6(7) . . . . ?
C37 C36 C120 C69 -175.0(7) . . . . ?
C37 C36 C120 C118 8.0(10) . . . . ?
C37 C36 C92 O6 -1.6(10) . . . . ?
C37 C36 C92 C28 176.0(6) . . . . ?
C116 C112 C86 C67 175.2(7) . . . . ?
C116 C112 C86 C13 -1.1(11) . . . . ?
C116 C112 C78 C45 -175.8(7) . . . . ?
C116 C112 C78 C43 1.8(11) . . . . ?
C116 C93 C105 C13 -3.9(14) . . . . ?
C69 C68 C28 C72 178.9(7) . . . . ?
C69 C68 C28 C92 1.0(12) . . . . ?
C45 C77 C67 C86 -0.5(12) . . . . ?
C45 C77 C6 O12 1.1(11) . . . . ?
C45 C77 C6 O2 180.0(7) . . . . ?
C41 C7 C115 O11 176.7(6) . . . . ?
C41 C7 C115 C114 -3.9(10) . . . . ?
C41 C121 C75 C114 -1.0(12) . . . . ?
C41 C121 C21 C106 4.5(16) . . . . ?
C41 C102 C133 C106 -2.9(15) . . . . ?
C117 C71 C123 C70 5.6(10) . . . . ?
C117 C71 C123 C5 -171.9(7) . . . . ?
C20 C118 C120 C36 -179.3(7) . . . . ?
C20 C118 C120 C69 3.6(11) . . . . ?
C20 C81 C132 C69 2.0(15) . . . . ?
C28 C68 C69 C120 0.1(12) . . . . ?
C28 C68 C69 C132 -179.3(8) . . . . ?
C48 C50 C11 C124 -177.8(8) . . . . ?
C118 C20 C81 C132 -4.2(13) . . . . ?
C70 C29 C52 C113 177.2(7) . . . . ?
C70 C29 C52 C117 1.1(11) . . . . ?
C70 C123 C5 C111 2.3(12) . . . . ?
C70 C16 C82 C111 1.1(14) . . . . ?
C89 C71 C123 C70 -179.7(7) . . . . ?
C89 C71 C123 C5 2.8(11) . . . . ?
C53 C35 C66 C37 177.8(7) . . . . ?
C53 C35 C66 C125 -4.6(11) . . . . ?
C53 C60 C49 C125 -0.8(14) . . . . ?
C53 C60 C49 C144 177.8(9) . . . . ?
C120 C36 C37 C66 61.4(9) . . . . ?
C120 C36 C92 O6 -180.0(6) . . . . ?
C120 C36 C92 C28 -2.3(10) . . . . ?
C120 C69 C132 C81 3.0(14) . . . . ?
C71 C117 C52 C113 -173.2(6) . . . . ?
C71 C117 C52 C29 2.9(10) . . . . ?
C71 C89 C71 C117 -127.5(6) 2_556 . . . ?
C71 C89 C71 C123 57.8(6) 2_556 . . . ?
C71 C123 C5 C111 179.9(8) . . . . ?
C52 C29 C70 C123 -1.6(11) . . . . ?
C52 C29 C70 C16 178.7(7) . . . . ?
C52 C117 C71 C89 179.0(6) . . . . ?
C52 C117 C71 C123 -6.2(10) . . . . ?
C60 C53 C74 O10 172.6(7) . . . . ?
C60 C53 C74 O5 -8.9(12) . . . . ?
C60 C49 C144 C119 -174.0(11) . . . . ?
C121 C41 C102 C133 5.2(12) . . . . ?
C121 C21 C106 C133 -1.9(18) . . . . ?
C72 C28 C92 O6 0.0(11) . . . . ?
C72 C28 C92 C36 -177.7(7) . . . . ?
C75 C114 C115 O11 -179.6(6) . . . . ?
C75 C114 C115 C7 1.1(11) . . . . ?
C75 C121 C21 C106 -175.3(10) . . . . ?
C10 P2 C122 P4 73.1(5) . . . . ?
C10 P2 C127 C42 -67.3(7) . . . . ?
C10 P2 C127 C31 115.9(8) . . . . ?
C10 C96 C8 C100 -0.5(15) . . . . ?
C10 C55 C30 C100 -0.6(13) . . . . ?
C122 P2 C10 C96 53.2(8) . . . . ?
C122 P2 C10 C55 -126.9(6) . . . . ?
C122 P2 C127 C42 -177.1(7) . . . . ?
C122 P2 C127 C31 6.1(9) . . . . ?
C122 P4 C63 C4 9.6(10) . . . . ?
C122 P4 C63 C110 -172.0(8) . . . . ?
C122 P4 C95 C25 114.2(7) . . . . ?
C122 P4 C95 C94 -65.1(8) . . . . ?
C3 C15 C138 C141 -0.4(17) . . . . ?
C3 C124 C11 C50 -0.5(13) . . . . ?
C3 C124 C134 C141 -0.5(16) . . . . ?
C15 C3 C124 C11 175.9(8) . . . . ?
C15 C3 C124 C134 0.0(13) . . . . ?
C15 C138 C141 C134 -0.2(18) . . . . ?
C6 C77 C67 C86 178.3(7) . . . . ?
C6 C77 C45 O4 1.7(11) . . . . ?
C6 C77 C45 C78 -179.0(7) . . . . ?
C123 C70 C16 C82 2.8(13) . . . . ?
C123 C5 C111 C82 1.6(15) . . . . ?
C73 P3 C129 C54 122.5(7) . . . . ?
C73 P3 C129 C104 -61.1(9) . . . . ?
C73 P3 C101 P5 -178.1(5) . . . . ?
C73 C108 C24 C98 -1.8(18) . . . . ?
C92 C36 C37 C66 -116.9(7) . . . . ?
C92 C36 C120 C69 3.4(10) . . . . ?
C92 C36 C120 C118 -173.7(7) . . . . ?
C92 C28 C72 O18 2.3(11) . . . . ?
C92 C28 C72 O13 177.7(7) . . . . ?
C63 P4 C122 P2 166.0(4) . . . . ?
C63 P4 C95 C25 -136.5(7) . . . . ?
C63 P4 C95 C94 44.2(8) . . . . ?
C63 C4 C148 C34 2(2) . . . . ?
C63 C110 C103 C34 0(2) . . . . ?
C124 C3 C15 C138 0.4(14) . . . . ?
C124 C134 C141 C138 0.6(18) . . . . ?
C74 C53 C60 C49 -177.8(8) . . . . ?
C11 C50 C48 O8 167.4(7) . . . . ?
C11 C50 C48 O19 -12.2(11) . . . . ?
C11 C124 C134 C141 -176.5(10) . . . . ?
C125 C66 C37 C36 60.7(9) . . . . ?
C125 C57 C17 C119 -0.2(17) . . . . ?
C125 C49 C144 C119 4.6(16) . . . . ?
C78 C112 C86 C67 -4.9(11) . . . . ?
C78 C112 C86 C13 178.7(7) . . . . ?
C78 C112 C116 C93 -178.2(8) . . . . ?
C78 C43 C78 C112 62.5(6) 2_556 . . . ?
C78 C43 C78 C45 -119.9(6) 2_556 . . . ?
C81 C20 C118 C120 1.3(12) . . . . ?
C126 C84 C14 C9 2.1(17) . . . . ?
C126 C18 C12 C9 -1.6(17) . . . . ?
C84 C126 C23 N4 -52.4(10) . . . . ?
C84 C126 C23 C87 71.5(11) . . . . ?
C84 C126 C18 C12 0.2(15) . . . . ?
C84 C14 C9 C12 -3.7(19) . . . . ?
C5 C111 C82 C16 -3.4(15) . . . . ?
C87 C90 C131 C83 -176.6(10) . . . . ?
C87 C90 C44 C145 175.7(10) . . . . ?
C127 P2 C10 C96 -56.9(8) . . . . ?
C127 P2 C10 C55 123.0(6) . . . . ?
C127 P2 C122 P4 -177.0(4) . . . . ?
C127 C31 C76 C135 -1.2(16) . . . . ?
C90 C87 C23 N4 -178.9(7) . . . . ?
C90 C87 C23 C126 57.5(10) . . . . ?
C90 C131 C83 C91 0.4(18) . . . . ?
C90 C44 C145 C91 1.9(19) . . . . ?
C95 P4 C122 P2 -85.8(5) . . . . ?
C95 P4 C63 C4 -98.9(10) . . . . ?
C95 P4 C63 C110 79.4(9) . . . . ?
C95 C25 C46 C61 -2.3(17) . . . . ?
C95 C94 C62 C61 -0.8(17) . . . . ?
C128 C47 C40 C97 0.4(16) . . . . ?
C128 C136 C26 C97 -0.7(15) . . . . ?
C96 C10 C55 C30 0.3(12) . . . . ?
C96 C8 C100 C30 0.2(15) . . . . ?
C55 C10 C96 C8 0.3(13) . . . . ?
C55 C30 C100 C8 0.4(14) . . . . ?
C99 C130 C137 C65 178.7(11) . . . . ?
C99 C130 C64 C149 -177.4(16) . . . . ?
C129 P3 C73 C108 -89.1(8) . . . . ?
C129 P3 C73 C142 90.1(9) . . . . ?
C129 P3 C101 P5 72.1(6) . . . . ?
C129 C54 C146 C56 1.0(15) . . . . ?
C129 C104 C109 C56 -1.0(17) . . . . ?
C102 C41 C121 C75 173.9(8) . . . . ?
C102 C41 C121 C21 -5.9(12) . . . . ?
C102 C133 C106 C21 1.1(17) . . . . ?
C80 C128 C47 C40 -178.6(9) . . . . ?
C80 C128 C136 C26 178.7(8) . . . . ?
C80 C99 C130 C137 66.8(12) . . . . ?
C80 C99 C130 C64 -117.6(12) . . . . ?
C130 C99 C80 N2 -173.5(7) . . . . ?
C130 C99 C80 C128 61.4(9) . . . . ?
C130 C137 C65 C79 -1(2) . . . . ?
C130 C64 C149 C79 -2(3) . . . . ?
C108 C73 C142 C140 -3.9(16) . . . . ?
C2 C135 C76 C31 1.0(15) . . . . ?
C131 C90 C44 C145 -0.6(16) . . . . ?
C131 C83 C91 C145 1(2) . . . . ?
C98 C140 C142 C73 1.4(18) . . . . ?
C16 C70 C123 C71 177.9(7) . . . . ?
C16 C70 C123 C5 -4.5(11) . . . . ?
C132 C69 C120 C36 177.1(7) . . . . ?
C132 C69 C120 C118 -5.6(11) . . . . ?
C23 C126 C84 C14 178.6(9) . . . . ?
C23 C126 C18 C12 -178.8(9) . . . . ?
C23 C87 C90 C131 71.3(11) . . . . ?
C23 C87 C90 C44 -104.9(10) . . . . ?
C57 C125 C49 C60 172.6(9) . . . . ?
C57 C125 C49 C144 -6.0(13) . . . . ?
C57 C17 C119 C144 -1.4(19) . . . . ?
C21 C121 C75 C114 178.7(8) . . . . ?
C47 C128 C80 N2 124.5(9) . . . . ?
C47 C128 C80 C99 -110.8(9) . . . . ?
C47 C128 C136 C26 0.0(14) . . . . ?
C47 C40 C97 C26 -1.1(17) . . . . ?
C42 C127 C31 C76 -0.2(14) . . . . ?
C42 C2 C135 C76 0.5(15) . . . . ?
C134 C124 C11 C50 175.3(9) . . . . ?
C49 C125 C57 C17 3.9(14) . . . . ?
C49 C144 C119 C17 -0.9(19) . . . . ?
C31 C127 C42 C2 1.8(14) . . . . ?
C54 C129 C104 C109 0.0(15) . . . . ?
C54 C146 C56 C109 -2.0(17) . . . . ?
C135 C2 C42 C127 -2.0(15) . . . . ?
C101 P3 C73 C108 161.3(8) . . . . ?
C101 P3 C73 C142 -19.5(10) . . . . ?
C101 P3 C129 C54 -130.7(7) . . . . ?
C101 P3 C129 C104 45.6(9) . . . . ?
C101 P5 C88 C59 110.3(8) . . . . ?
C101 P5 C88 C139 -64.4(9) . . . . ?
C101 P5 C85 C33 139.3(5) . . . . ?
C101 P5 C85 C107 -50.7(6) . . . . ?
C18 C126 C84 C14 -0.4(14) . . . . ?
C18 C126 C23 N4 126.6(8) . . . . ?
C18 C126 C23 C87 -109.5(9) . . . . ?
C136 C128 C80 N2 -54.2(10) . . . . ?
C136 C128 C80 C99 70.5(10) . . . . ?
C136 C128 C47 C40 0.2(14) . . . . ?
C136 C26 C97 C40 1.3(17) . . . . ?
C44 C90 C131 C83 -0.5(16) . . . . ?
C44 C145 C91 C83 -2(2) . . . . ?
C59 C88 C139 C27 1.7(16) . . . . ?
C59 C58 C147 C27 4(2) . . . . ?
C25 C95 C94 C62 0.2(14) . . . . ?
C137 C130 C64 C149 -2(2) . . . . ?
C137 C65 C79 C149 -2(3) . . . . ?
C24 C98 C140 C142 0.9(18) . . . . ?
C88 P5 C101 P3 -87.1(6) . . . . ?
C88 P5 C85 C33 27.8(7) . . . . ?
C88 P5 C85 C107 -162.2(6) . . . . ?
C88 C59 C58 C147 -3.7(16) . . . . ?
C88 C139 C27 C147 -1.5(19) . . . . ?
C94 C95 C25 C46 1.3(15) . . . . ?
C139 C27 C147 C58 -1(2) . . . . ?
C104 C129 C54 C146 0.0(13) . . . . ?
C104 C109 C56 C146 2.0(18) . . . . ?
C140 C98 C24 C108 -0.6(19) . . . . ?
C4 C63 C110 C103 2.2(18) . . . . ?
C14 C9 C12 C18 3.4(19) . . . . ?
C46 C61 C62 C94 0(2) . . . . ?
C142 C73 C108 C24 4.0(16) . . . . ?
C58 C59 C88 P5 -174.0(8) . . . . ?
C58 C59 C88 C139 1.0(16) . . . . ?
C33 C32 C143 C51 0.0 . . . . ?
C32 C33 C85 P5 169.9(7) . . . . ?
C32 C33 C85 C107 0.0 . . . . ?
C32 C143 C51 C107 0.0 . . . . ?
C143 C51 C107 C85 0.0 . . . . ?
C51 C107 C85 P5 -169.9(7) . . . . ?
C51 C107 C85 C33 0.0 . . . . ?
C85 P5 C101 P3 155.4(5) . . . . ?
C85 P5 C88 C59 -139.2(8) . . . . ?
C85 P5 C88 C139 46.1(10) . . . . ?
C85 C33 C32 C143 0.0 . . . . ?
C62 C61 C46 C25 2(2) . . . . ?
C110 C63 C4 C148 -3.2(17) . . . . ?
C65 C79 C149 C64 4(4) . . . . ?
C148 C34 C103 C110 -1(2) . . . . ?
C103 C34 C148 C4 0(2) . . . . ?
C64 C130 C137 C65 3.1(19) . . . . ?
O1 Ti1 O9 C117 -18.1(12) . . . . ?
O1 Ti1 O11 C115 -24.7(6) . . . . ?
O1 C39 C114 C115 -4.4(11) . . . . ?
O1 C39 C114 C75 176.2(7) . . . . ?

loop_
_smtbx_masks_void_nr
_smtbx_masks_void_average_x
_smtbx_masks_void_average_y
_smtbx_masks_void_average_z
_smtbx_masks_void_volume
_smtbx_masks_void_count_electrons
_smtbx_masks_void_content
1 -0.362 -0.231 -0.453 12859.0 3669.3 ?
2 0.250 0.187 0.500 567.7 48.6 ?
3 0.250 0.313 1.000 567.7 54.5 ?
4 -0.250 0.687 0.000 567.7 48.6 ?
5 -0.250 0.813 0.500 567.7 54.5 ?
